data_4312619
loop_
_publ_author_name
'Tarlok S. Lobana'
'Ritu Sharma'
'Elena Bermejo'
'Alfonso Castineiras'

_publ_section_title
;
 Construction of a Novel Copper(I) Chain Polymer of Hexanuclear
 Cu6(2-SC5H4NH)6I6 Cores with A New (\m3-S) Mode of Bonding of
 Pyridine-2-thione and of an Unusual Triangular Cu3I3(dppe)3(2-SC5H4NH)
 Cluster
;
_journal_name_full 'Inorganic Chemistry'
_journal_page_first 7728
_journal_page_last 7730
_journal_paper_doi 10.1021/ic034770y
_journal_volume 42
_journal_year 2003
_chemical_formula_sum 'C17 H18 Cu3 I3 N4 S3'
_chemical_formula_weight 945.85
_chemical_name_systematic
;
?
;
_space_group_IT_number 2
_symmetry_cell_setting triclinic
_symmetry_Int_Tables_number 2
_symmetry_space_group_name_Hall '-P 1'
_symmetry_space_group_name_H-M 'P -1'
_atom_sites_solution_hydrogens geom
_atom_sites_solution_primary direct
_atom_sites_solution_secondary difmap
_audit_creation_method SHELXL-97
_cell_angle_alpha 64.097(3)
_cell_angle_beta 79.996(4)
_cell_angle_gamma 81.448(4)
_cell_formula_units_Z 2
_cell_length_a 8.0465(16)
_cell_length_b 13.454(3)
_cell_length_c 13.770(3)
_cell_measurement_reflns_used 915
_cell_measurement_temperature 293(2)
_cell_measurement_theta_max 26.32
_cell_measurement_theta_min 2.86
_cell_volume 1316.1(5)
_computing_cell_refinement 'SMART-Software (Bruker, 1998)'
_computing_data_collection 'SMART-Software (Bruker, 1998)'
_computing_data_reduction 'SAINT-Software (Bruker, 1998)'
_computing_molecular_graphics 'PLATON (Spek, 2002)'
_computing_publication_material 'SHELXL-97 (Sheldrick, 1997)'
_computing_structure_refinement 'SHELXL-97 (Sheldrick, 1997)'
_computing_structure_solution 'SHELXS-97 (Sheldrick, 1990)'
_diffrn_ambient_temperature 293(2)
_diffrn_measured_fraction_theta_full 0.996
_diffrn_measured_fraction_theta_max 0.996
_diffrn_measurement_device_type ' Bruker SMART CDD-1000'
_diffrn_measurement_method '  omega scans'
_diffrn_radiation_monochromator graphite
_diffrn_radiation_source 'fine-focus sealed tube'
_diffrn_radiation_type MoK\a
_diffrn_radiation_wavelength 0.71073
_diffrn_reflns_av_R_equivalents 0.0459
_diffrn_reflns_av_sigmaI/netI 0.0480
_diffrn_reflns_limit_h_max 10
_diffrn_reflns_limit_h_min -6
_diffrn_reflns_limit_k_max 15
_diffrn_reflns_limit_k_min -16
_diffrn_reflns_limit_l_max 17
_diffrn_reflns_limit_l_min -17
_diffrn_reflns_number 13160
_diffrn_reflns_theta_full 26.37
_diffrn_reflns_theta_max 26.37
_diffrn_reflns_theta_min 1.66
_diffrn_standards_decay_% 0
_exptl_absorpt_coefficient_mu 6.172
_exptl_absorpt_correction_T_max 0.7084
_exptl_absorpt_correction_T_min 0.1484
_exptl_absorpt_correction_type SADABS
_exptl_crystal_colour orange
_exptl_crystal_density_diffrn 2.387
_exptl_crystal_density_method 'not measured'
_exptl_crystal_description needle
_exptl_crystal_F_000 884
_exptl_crystal_size_max 0.50
_exptl_crystal_size_mid 0.06
_exptl_crystal_size_min 0.06
_refine_diff_density_max 1.150
_refine_diff_density_min -1.242
_refine_diff_density_rms 0.135
_refine_ls_extinction_method none
_refine_ls_goodness_of_fit_ref 0.962
_refine_ls_hydrogen_treatment noref
_refine_ls_matrix_type full
_refine_ls_number_parameters 271
_refine_ls_number_reflns 5354
_refine_ls_number_restraints 0
_refine_ls_restrained_S_all 0.962
_refine_ls_R_factor_all 0.0513
_refine_ls_R_factor_gt 0.0342
_refine_ls_shift/su_max 0.000
_refine_ls_shift/su_mean 0.000
_refine_ls_structure_factor_coef Fsqd
_refine_ls_weighting_details 'calc w=1/[\s^2^(Fo^2^)+(0.0478P)^2^+0.0000P] where P=(Fo^2^+2Fc^2^)/3'
_refine_ls_weighting_scheme calc
_refine_ls_wR_factor_gt 0.0828
_refine_ls_wR_factor_ref 0.0904
_reflns_number_gt 3967
_reflns_number_total 5354
_reflns_threshold_expression >2sigma(I)
_cod_data_source_file ic034770ysi20031015_110554_2.cif
_cod_data_source_block 01il01
_cod_depositor_comments
;
The following automatic conversions were performed:

'_symmetry_cell_setting' value 'Triclinic' changed to 'triclinic'
according to the built-in table from CIF Core dictionary named
'cif_core.dic' version 2.4.1 from 2010-06-29.

Automatic conversion script
Id: cif_fix_values 1646 2011-03-28 12:23:43Z adriana 
;
_cod_database_code 4312619

loop_
_symmetry_equiv_pos_as_xyz
'x, y, z'
'-x, -y, -z'

loop_
_atom_site_label
_atom_site_type_symbol
_atom_site_fract_x
_atom_site_fract_y
_atom_site_fract_z
_atom_site_U_iso_or_equiv
_atom_site_adp_type
_atom_site_occupancy
_atom_site_symmetry_multiplicity
_atom_site_calc_flag
_atom_site_refinement_flags
_atom_site_disorder_assembly
_atom_site_disorder_group
Cu1 Cu 0.46039(10) 0.09369(6) 0.62380(6) 0.0468(2) Uani 1 1 d . . .
Cu2 Cu 0.20196(10) 0.10617(6) 0.48239(6) 0.0470(2) Uani 1 1 d . . .
Cu3 Cu 0.70142(10) 0.21425(6) 0.33241(6) 0.0462(2) Uani 1 1 d . . .
I1 I 0.36792(5) 0.15989(3) 0.77743(3) 0.04597(12) Uani 1 1 d . . .
I2 I 0.73381(6) 0.38413(3) 0.14733(3) 0.05737(14) Uani 1 1 d . . .
I3 I 0.93627(5) 0.24540(3) 0.45345(3) 0.03858(11) Uani 1 1 d . . .
S1 S 0.45392(16) 0.21967(10) 0.44482(10) 0.0302(3) Uani 1 1 d . . .
S2 S 0.23469(17) -0.03736(10) 0.65066(10) 0.0315(3) Uani 1 1 d . . .
S3 S 0.69465(17) -0.03080(10) 0.63928(10) 0.0317(3) Uani 1 1 d . . .
N11 N 0.4919(6) 0.4346(4) 0.3601(4) 0.0426(12) Uani 1 1 d . . .
H11A H 0.5736 0.4081 0.3235 0.051 Uiso 1 1 d R . .
N21 N -0.0290(6) 0.0601(4) 0.7310(4) 0.0369(11) Uani 1 1 d . . .
H21A H -0.0036 0.1100 0.6577 0.044 Uiso 1 1 d R . .
N31 N 0.5516(6) -0.1215(4) 0.8448(4) 0.0460(12) Uani 1 1 d . . .
H31A H 0.4820 -0.0632 0.8264 0.055 Uiso 1 1 d R . .
C11 C 0.4035(7) 0.3522(4) 0.4369(4) 0.0328(12) Uani 1 1 d . . .
C12 C 0.2728(7) 0.3810(5) 0.5044(5) 0.0422(14) Uani 1 1 d . . .
H12 H 0.2067 0.3272 0.5582 0.051 Uiso 1 1 d R . .
C13 C 0.2430(8) 0.4894(5) 0.4899(6) 0.0515(16) Uani 1 1 d . . .
H13 H 0.1570 0.5091 0.5344 0.062 Uiso 1 1 d R . .
C14 C 0.3412(9) 0.5715(5) 0.4090(6) 0.0537(17) Uani 1 1 d . . .
H14 H 0.3218 0.6448 0.3997 0.064 Uiso 1 1 d R . .
C15 C 0.4625(9) 0.5415(5) 0.3459(5) 0.0552(17) Uani 1 1 d . . .
H15 H 0.5283 0.5948 0.2910 0.066 Uiso 1 1 d R . .
C21 C 0.0841(6) -0.0288(4) 0.7542(4) 0.0299(11) Uani 1 1 d . . .
C22 C 0.0751(8) -0.1065(5) 0.8621(4) 0.0427(14) Uani 1 1 d . . .
H22 H 0.1510 -0.1693 0.8822 0.051 Uiso 1 1 d R . .
C23 C -0.0436(9) -0.0905(6) 0.9394(5) 0.0534(17) Uani 1 1 d . . .
H23 H -0.0488 -0.1425 1.0115 0.064 Uiso 1 1 d R . .
C24 C -0.1581(8) 0.0031(6) 0.9094(5) 0.0531(17) Uani 1 1 d . . .
H24 H -0.2402 0.0147 0.9608 0.064 Uiso 1 1 d R . .
C25 C -0.1466(8) 0.0771(6) 0.8051(5) 0.0493(16) Uani 1 1 d . . .
H25 H -0.2218 0.1403 0.7842 0.059 Uiso 1 1 d R . .
C31 C 0.6708(7) -0.1362(4) 0.7692(4) 0.0321(11) Uani 1 1 d . . .
C32 C 0.7718(8) -0.2346(5) 0.8033(5) 0.0540(17) Uani 1 1 d . . .
H32 H 0.8538 -0.2498 0.7539 0.065 Uiso 1 1 d R . .
C33 C 0.7510(11) -0.3098(6) 0.9095(6) 0.077(2) Uani 1 1 d . . .
H33 H 0.8215 -0.3751 0.9328 0.093 Uiso 1 1 d R . .
C34 C 0.6264(11) -0.2905(6) 0.9845(6) 0.073(2) Uani 1 1 d . . .
H34 H 0.6112 -0.3423 1.0566 0.087 Uiso 1 1 d R . .
C35 C 0.5295(9) -0.1946(6) 0.9497(5) 0.0612(19) Uani 1 1 d . . .
H35 H 0.4461 -0.1785 0.9979 0.073 Uiso 1 1 d R . .
N1 N 0.2082(13) 0.7069(8) 0.1393(8) 0.113(3) Uani 1 1 d . . .
C1 C 0.1512(17) 0.6319(10) 0.1634(9) 0.114(4) Uani 1 1 d . . .
C2 C 0.092(4) 0.5290(17) 0.1942(14) 0.37(2) Uani 1 1 d . . .
H2A H 0.1749 0.4699 0.2276 0.562 Uiso 1 1 d R . .
H2B H 0.0637 0.5241 0.1315 0.562 Uiso 1 1 d R . .
H2C H -0.0083 0.5232 0.2452 0.562 Uiso 1 1 d R . .

loop_
_atom_site_aniso_label
_atom_site_aniso_U_11
_atom_site_aniso_U_22
_atom_site_aniso_U_33
_atom_site_aniso_U_23
_atom_site_aniso_U_13
_atom_site_aniso_U_12
Cu1 0.0616(5) 0.0360(4) 0.0359(4) -0.0149(3) 0.0008(3) 0.0079(3)
Cu2 0.0542(5) 0.0445(4) 0.0346(4) -0.0171(3) 0.0005(3) 0.0129(3)
Cu3 0.0562(5) 0.0274(4) 0.0421(4) -0.0112(3) 0.0137(3) 0.0000(3)
I1 0.0572(3) 0.0429(2) 0.0423(2) -0.02606(19) 0.00709(18) -0.00670(18)
I2 0.0796(3) 0.0370(2) 0.0375(2) -0.00458(18) 0.0053(2) -0.0019(2)
I3 0.0349(2) 0.0366(2) 0.0446(2) -0.01912(17) -0.00535(16) 0.00313(15)
S1 0.0313(7) 0.0250(6) 0.0330(7) -0.0136(6) 0.0047(5) -0.0042(5)
S2 0.0355(7) 0.0256(6) 0.0298(6) -0.0122(6) 0.0067(5) -0.0025(5)
S3 0.0390(8) 0.0255(6) 0.0275(6) -0.0109(6) 0.0023(5) -0.0022(5)
N11 0.052(3) 0.023(2) 0.046(3) -0.012(2) 0.005(2) -0.006(2)
N21 0.034(3) 0.041(3) 0.034(2) -0.017(2) 0.002(2) -0.002(2)
N31 0.055(3) 0.038(3) 0.035(3) -0.012(2) 0.005(2) 0.004(2)
C11 0.035(3) 0.029(3) 0.036(3) -0.017(2) -0.006(2) 0.002(2)
C12 0.039(3) 0.043(3) 0.050(4) -0.029(3) -0.004(3) 0.003(3)
C13 0.046(4) 0.050(4) 0.068(4) -0.040(4) -0.007(3) 0.013(3)
C14 0.070(5) 0.032(3) 0.065(4) -0.029(3) -0.011(4) 0.007(3)
C15 0.082(5) 0.027(3) 0.051(4) -0.013(3) -0.002(3) -0.009(3)
C21 0.030(3) 0.030(3) 0.035(3) -0.019(2) 0.002(2) -0.006(2)
C22 0.047(4) 0.039(3) 0.035(3) -0.015(3) 0.008(3) -0.001(3)
C23 0.067(5) 0.054(4) 0.035(3) -0.018(3) 0.012(3) -0.016(3)
C24 0.049(4) 0.072(5) 0.045(4) -0.037(4) 0.008(3) -0.002(3)
C25 0.039(4) 0.061(4) 0.049(4) -0.031(3) 0.002(3) 0.007(3)
C31 0.037(3) 0.031(3) 0.027(3) -0.013(2) 0.000(2) -0.003(2)
C32 0.055(4) 0.045(4) 0.042(3) -0.009(3) 0.000(3) 0.017(3)
C33 0.090(6) 0.047(4) 0.057(4) 0.002(4) -0.003(4) 0.026(4)
C34 0.096(6) 0.059(5) 0.033(4) 0.001(3) 0.005(4) 0.002(4)
C35 0.069(5) 0.066(5) 0.036(3) -0.017(3) 0.009(3) 0.003(4)
N1 0.139(8) 0.094(7) 0.105(7) -0.040(6) -0.004(6) -0.026(6)
C1 0.180(12) 0.088(8) 0.073(7) -0.012(6) -0.036(7) -0.051(8)
C2 0.76(6) 0.26(2) 0.138(15) -0.009(14) -0.08(2) -0.37(3)

loop_
_atom_type_symbol
_atom_type_description
_atom_type_scat_dispersion_real
_atom_type_scat_dispersion_imag
_atom_type_scat_source
Cu Cu 0.3201 1.2651 'International Tables Vol C Tables 4.2.6.8 and 6.1.1.4'
I I -0.4742 1.8119 'International Tables Vol C Tables 4.2.6.8 and 6.1.1.4'
S S 0.1246 0.1234 'International Tables Vol C Tables 4.2.6.8 and 6.1.1.4'
N N 0.0061 0.0033 'International Tables Vol C Tables 4.2.6.8 and 6.1.1.4'
C C 0.0033 0.0016 'International Tables Vol C Tables 4.2.6.8 and 6.1.1.4'
H H 0.0000 0.0000 'International Tables Vol C Tables 4.2.6.8 and 6.1.1.4'

loop_
_geom_angle_atom_site_label_1
_geom_angle_atom_site_label_2
_geom_angle_atom_site_label_3
_geom_angle
_geom_angle_site_symmetry_1
_geom_angle_site_symmetry_3
_geom_angle_publ_flag
S3 Cu1 S1 110.09(5) . . y
S3 Cu1 S2 97.86(5) . . y
S1 Cu1 S2 102.61(5) . . y
S3 Cu1 I1 118.08(5) . . y
S1 Cu1 I1 119.59(4) . . y
S2 Cu1 I1 104.53(4) . . y
S3 Cu1 Cu2 118.52(4) . . ?
S1 Cu1 Cu2 55.52(4) . . ?
S2 Cu1 Cu2 47.72(4) . . ?
I1 Cu1 Cu2 119.22(3) . . ?
S3 Cu1 N31 53.94(9) . . ?
S1 Cu1 N31 163.53(9) . . ?
S2 Cu1 N31 77.94(10) . . ?
I1 Cu1 N31 75.51(9) . . ?
Cu2 Cu1 N31 125.19(10) . . ?
S3 Cu1 Cu3 77.70(4) . . ?
S1 Cu1 Cu3 32.98(4) . . ?
S2 Cu1 Cu3 113.93(4) . . ?
I1 Cu1 Cu3 136.05(3) . . ?
Cu2 Cu1 Cu3 76.61(3) . . ?
N31 Cu1 Cu3 131.62(9) . . ?
S3 Cu1 Cu2 27.47(4) . 2_656 ?
S1 Cu1 Cu2 88.34(4) . 2_656 ?
S2 Cu1 Cu2 86.70(4) . 2_656 ?
I1 Cu1 Cu2 145.53(3) . 2_656 ?
Cu2 Cu1 Cu2 92.62(3) . 2_656 ?
N31 Cu1 Cu2 75.22(8) . 2_656 ?
Cu3 Cu1 Cu2 59.84(2) . 2_656 ?
S3 Cu1 S2 55.20(4) . 2_656 ?
S1 Cu1 S2 57.23(4) . 2_656 ?
S2 Cu1 S2 94.09(4) . 2_656 ?
I1 Cu1 S2 161.17(4) . 2_656 ?
Cu2 Cu1 S2 75.62(3) . 2_656 ?
N31 Cu1 S2 106.32(9) . 2_656 ?
Cu3 Cu1 S2 30.90(2) . 2_656 ?
Cu2 Cu1 S2 31.12(2) 2_656 2_656 ?
S3 Cu1 S1 50.29(4) . 2_656 ?
S1 Cu1 S1 95.86(4) . 2_656 ?
S2 Cu1 S1 53.27(3) . 2_656 ?
I1 Cu1 S1 142.90(3) . 2_656 ?
Cu2 Cu1 S1 70.69(3) . 2_656 ?
N31 Cu1 S1 71.04(9) . 2_656 ?
Cu3 Cu1 S1 79.88(2) . 2_656 ?
Cu2 Cu1 S1 33.42(2) 2_656 2_656 ?
S2 Cu1 S1 49.81(2) 2_656 2_656 ?
S3 Cu1 Cu1 64.05(4) . 2_656 ?
S1 Cu1 Cu1 68.35(4) . 2_656 ?
S2 Cu1 Cu1 62.79(3) . 2_656 ?
I1 Cu1 Cu1 167.05(4) . 2_656 ?
Cu2 Cu1 Cu1 55.12(2) . 2_656 ?
N31 Cu1 Cu1 98.15(9) . 2_656 ?
Cu3 Cu1 Cu1 56.38(2) . 2_656 ?
Cu2 Cu1 Cu1 37.506(17) 2_656 2_656 ?
S2 Cu1 Cu1 31.31(2) 2_656 2_656 ?
S1 Cu1 Cu1 27.511(19) 2_656 2_656 ?
S3 Cu2 S2 104.63(5) 2_656 . y
S3 Cu2 S1 96.49(5) 2_656 . y
S2 Cu2 S1 103.31(5) . . y
S3 Cu2 I3 121.29(5) 2_656 1_455 y
S2 Cu2 I3 120.89(4) . 1_455 y
S1 Cu2 I3 105.98(4) . 1_455 y
S3 Cu2 Cu1 113.39(5) 2_656 . ?
S2 Cu2 Cu1 56.10(4) . . ?
S1 Cu2 Cu1 47.84(4) . . ?
I3 Cu2 Cu1 121.99(3) 1_455 . ?
S3 Cu2 N21 145.05(9) 2_656 . ?
S2 Cu2 N21 50.54(8) . . ?
S1 Cu2 N21 111.94(8) . . ?
I3 Cu2 N21 71.02(8) 1_455 . ?
Cu1 Cu2 N21 75.60(8) . . ?
S3 Cu2 Cu1 27.52(4) 2_656 2_656 ?
S2 Cu2 Cu1 82.84(4) . 2_656 ?
S1 Cu2 Cu1 85.40(4) . 2_656 ?
I3 Cu2 Cu1 148.81(3) 1_455 2_656 ?
Cu1 Cu2 Cu1 87.38(3) . 2_656 ?
N21 Cu2 Cu1 132.25(8) . 2_656 ?
S3 Cu2 Cu3 70.72(4) 2_656 . ?
S2 Cu2 Cu3 106.84(4) . . ?
S1 Cu2 Cu3 25.89(3) . . ?
I3 Cu2 Cu3 121.43(3) 1_455 . ?
Cu1 Cu2 Cu3 60.57(3) . . ?
N21 Cu2 Cu3 134.37(8) . . ?
Cu1 Cu2 Cu3 61.20(2) 2_656 . ?
S3 Cu2 S1 54.22(4) 2_656 2_656 ?
S2 Cu2 S1 52.96(4) . 2_656 ?
S1 Cu2 S1 92.55(4) . 2_656 ?
I3 Cu2 S1 161.46(3) 1_455 2_656 ?
Cu1 Cu2 S1 71.18(3) . 2_656 ?
N21 Cu2 S1 102.88(8) . 2_656 ?
Cu1 Cu2 S1 29.88(2) 2_656 2_656 ?
Cu3 Cu2 S1 75.67(3) . 2_656 ?
S3 Cu2 S2 50.39(4) 2_656 2_656 ?
S2 Cu2 S2 91.33(4) . 2_656 ?
S1 Cu2 S2 52.09(4) . 2_656 ?
I3 Cu2 S2 146.22(3) 1_455 2_656 ?
Cu1 Cu2 S2 65.80(3) . 2_656 ?
N21 Cu2 S2 137.28(8) . 2_656 ?
Cu1 Cu2 S2 33.32(2) 2_656 2_656 ?
Cu3 Cu2 S2 28.80(2) . 2_656 ?
S1 Cu2 S2 48.38(2) 2_656 2_656 ?
S3 Cu2 Cu2 62.26(4) 2_656 2_656 ?
S2 Cu2 Cu2 64.95(4) . 2_656 ?
S1 Cu2 Cu2 62.97(4) . 2_656 ?
I3 Cu2 Cu2 168.93(4) 1_455 2_656 ?
Cu1 Cu2 Cu2 51.73(2) . 2_656 ?
N21 Cu2 Cu2 112.54(8) . 2_656 ?
Cu1 Cu2 Cu2 35.642(16) 2_656 2_656 ?
Cu3 Cu2 Cu2 48.29(2) . 2_656 ?
S1 Cu2 Cu2 29.584(19) 2_656 2_656 ?
S2 Cu2 Cu2 26.381(19) 2_656 2_656 ?
S2 Cu3 S1 108.50(5) 2_656 . y
S2 Cu3 I2 122.51(5) 2_656 . y
S1 Cu3 I2 115.38(4) . . y
S2 Cu3 I3 105.23(5) 2_656 . y
S1 Cu3 I3 98.45(4) . . y
I2 Cu3 I3 103.12(3) . . y
S2 Cu3 N11 160.69(9) 2_656 . y
S1 Cu3 N11 52.34(9) . . y
I2 Cu3 N11 71.28(8) . . y
I3 Cu3 N11 82.38(9) . . y
S2 Cu3 Cu1 88.02(4) 2_656 . ?
S1 Cu3 Cu1 32.86(4) . . ?
I2 Cu3 Cu1 146.22(3) . . ?
I3 Cu3 Cu1 79.40(3) . . ?
N11 Cu3 Cu1 75.79(8) . . ?
S2 Cu3 S3 62.88(4) 2_656 . ?
S1 Cu3 S3 66.08(4) . . ?
I2 Cu3 S3 171.33(4) . . ?
I3 Cu3 S3 68.30(3) . . ?
N11 Cu3 S3 105.39(9) . . ?
Cu1 Cu3 S3 33.56(2) . . ?
S2 Cu3 Cu2 84.68(4) 2_656 . ?
S1 Cu3 Cu2 28.94(3) . . ?
I2 Cu3 Cu2 119.53(3) . . ?
I3 Cu3 Cu2 121.52(3) . . ?
N11 Cu3 Cu2 76.31(8) . . ?
Cu1 Cu3 Cu2 42.828(18) . . ?
S3 Cu3 Cu2 66.25(2) . . ?
Cu2 I3 Cu3 113.37(3) 1_655 . ?
C11 S1 Cu1 110.12(19) . . ?
C11 S1 Cu3 110.01(19) . . ?
Cu1 S1 Cu3 114.16(6) . . ?
C11 S1 Cu2 115.73(19) . . ?
Cu1 S1 Cu2 76.64(5) . . ?
Cu3 S1 Cu2 125.17(6) . . ?
C11 S1 S2 145.39(19) . 2_656 ?
Cu1 S1 S2 91.40(5) . 2_656 ?
Cu3 S1 S2 35.40(3) . 2_656 ?
Cu2 S1 S2 95.01(5) . 2_656 ?
C11 S1 S3 131.81(18) . . ?
Cu1 S1 S3 34.91(3) . . ?
Cu3 S1 S3 79.86(5) . . ?
Cu2 S1 S3 90.81(4) . . ?
S2 S1 S3 58.12(4) 2_656 . ?
C11 S1 S2 125.24(19) . . ?
Cu1 S1 S2 41.33(4) . . ?
Cu3 S1 S2 124.04(5) . . ?
Cu2 S1 S2 35.95(3) . . ?
S2 S1 S2 88.89(4) 2_656 . ?
S3 S1 S2 58.10(4) . . ?
C11 S1 Cu2 153.99(18) . 2_656 ?
Cu1 S1 Cu2 61.78(3) . 2_656 ?
Cu3 S1 Cu2 59.15(3) . 2_656 ?
Cu2 S1 Cu2 87.45(4) . 2_656 ?
S2 S1 Cu2 29.62(2) 2_656 2_656 ?
S3 S1 Cu2 29.58(2) . 2_656 ?
S2 S1 Cu2 66.84(3) . 2_656 ?
C11 S1 Cu1 164.80(18) . 2_656 ?
Cu1 S1 Cu1 84.14(4) . 2_656 ?
Cu3 S1 Cu1 66.65(3) . 2_656 ?
Cu2 S1 Cu1 61.17(3) . 2_656 ?
S2 S1 Cu1 33.84(3) 2_656 2_656 ?
S3 S1 Cu1 63.14(3) . 2_656 ?
S2 S1 Cu1 62.21(3) . 2_656 ?
Cu2 S1 Cu1 38.128(19) 2_656 2_656 ?
C11 S1 S1 168.01(19) . 2_656 ?
Cu1 S1 S1 58.94(3) . 2_656 ?
Cu3 S1 S1 80.43(4) . 2_656 ?
Cu2 S1 S1 59.06(3) . 2_656 ?
S2 S1 S1 45.18(3) 2_656 2_656 ?
S3 S1 S1 42.27(3) . 2_656 ?
S2 S1 S1 43.71(3) . 2_656 ?
Cu2 S1 S1 28.386(19) 2_656 2_656 ?
Cu1 S1 S1 25.196(18) 2_656 2_656 ?
C21 S2 Cu3 112.61(17) . 2_656 ?
C21 S2 Cu2 113.64(18) . . ?
Cu3 S2 Cu2 120.24(6) 2_656 . ?
C21 S2 Cu1 105.55(17) . . ?
Cu3 S2 Cu1 123.54(6) 2_656 . ?
Cu2 S2 Cu1 76.18(5) . . ?
C21 S2 S3 124.76(18) . . ?
Cu3 S2 S3 85.48(5) 2_656 . ?
Cu2 S2 S3 97.33(5) . . ?
Cu1 S2 S3 38.14(3) . . ?
C21 S2 S1 146.69(18) . 2_656 ?
Cu3 S2 S1 36.09(3) 2_656 2_656 ?
Cu2 S2 S1 97.42(5) . 2_656 ?
Cu1 S2 S1 92.89(5) . 2_656 ?
S3 S2 S1 58.65(3) . 2_656 ?
C21 S2 S1 120.09(17) . . ?
Cu3 S2 S1 126.93(5) 2_656 . ?
Cu2 S2 S1 40.75(4) . . ?
Cu1 S2 S1 36.06(3) . . ?
S3 S2 S1 60.30(3) . . ?
S1 S2 S1 91.11(4) 2_656 . ?
C21 S2 Cu1 168.27(17) . 2_656 ?
Cu3 S2 Cu1 61.08(3) 2_656 2_656 ?
Cu2 S2 Cu1 66.05(4) . 2_656 ?
Cu1 S2 Cu1 85.91(4) . 2_656 ?
S3 S2 Cu1 66.06(3) . 2_656 ?
S1 S2 Cu1 31.38(2) 2_656 2_656 ?
S1 S2 Cu1 67.99(3) . 2_656 ?
C21 S2 Cu2 150.79(18) . 2_656 ?
Cu3 S2 Cu2 66.52(4) 2_656 2_656 ?
Cu2 S2 Cu2 88.67(4) . 2_656 ?
Cu1 S2 Cu2 59.98(3) . 2_656 ?
S3 S2 Cu2 28.66(2) . 2_656 ?
S1 S2 Cu2 32.91(2) 2_656 2_656 ?
S1 S2 Cu2 64.78(3) . 2_656 ?
Cu1 S2 Cu2 38.576(18) 2_656 2_656 ?
C21 S2 S2 162.08(17) . 2_656 ?
Cu3 S2 S2 82.26(4) 2_656 2_656 ?
Cu2 S2 S2 62.80(4) . 2_656 ?
Cu1 S2 S2 56.68(3) . 2_656 ?
S3 S2 S2 43.53(3) . 2_656 ?
S1 S2 S2 46.32(3) 2_656 2_656 ?
S1 S2 S2 44.79(3) . 2_656 ?
Cu1 S2 S2 29.226(19) 2_656 2_656 ?
Cu2 S2 S2 25.864(18) 2_656 2_656 ?
C31 S3 Cu2 109.19(17) . 2_656 ?
C31 S3 Cu1 107.28(18) . . ?
Cu2 S3 Cu1 125.01(6) 2_656 . ?
C31 S3 S1 85.58(17) . 2_656 ?
Cu2 S3 S1 44.57(4) 2_656 2_656 ?
Cu1 S3 S1 100.54(5) . 2_656 ?
C31 S3 S2 145.57(17) . 2_656 ?
Cu2 S3 S2 37.77(3) 2_656 2_656 ?
Cu1 S3 S2 93.56(5) . 2_656 ?
S1 S3 S2 63.42(4) 2_656 2_656 ?
C31 S3 S2 84.80(19) . . ?
Cu2 S3 S2 100.95(5) 2_656 . ?
Cu1 S3 S2 43.99(4) . . ?
S1 S3 S2 61.15(3) 2_656 . ?
S2 S3 S2 92.23(4) 2_656 . ?
C31 S3 S1 141.39(18) . . ?
Cu2 S3 S1 96.20(5) 2_656 . ?
Cu1 S3 S1 35.00(3) . . ?
S1 S3 S1 93.34(4) 2_656 . ?
S2 S3 S1 60.23(3) 2_656 . ?
S2 S3 S1 61.60(4) . . ?
C31 S3 Cu3 174.24(19) . . ?
Cu2 S3 Cu3 71.18(4) 2_656 . ?
Cu1 S3 Cu3 68.73(4) . . ?
S1 S3 Cu3 91.03(4) 2_656 . ?
S2 S3 Cu3 33.77(3) 2_656 . ?
S2 S3 Cu3 89.48(4) . . ?
S1 S3 Cu3 34.06(2) . . ?
C11 N11 C15 123.6(5) . . ?
C11 N11 Cu3 78.5(3) . . ?
C15 N11 Cu3 157.3(4) . . ?
C11 N11 H11A 110.4 . . ?
C15 N11 H11A 125.9 . . ?
Cu3 N11 H11A 32.0 . . ?
C25 N21 C21 123.8(5) . . ?
C25 N21 Cu2 159.3(4) . . ?
C21 N21 Cu2 76.9(3) . . ?
C25 N21 H21A 126.9 . . ?
C21 N21 H21A 109.0 . . ?
Cu2 N21 H21A 32.6 . . ?
C35 N31 C31 124.2(5) . . ?
C35 N31 Cu1 157.1(4) . . ?
C31 N31 Cu1 78.2(3) . . ?
C35 N31 H31A 116.0 . . ?
C31 N31 H31A 119.7 . . ?
Cu1 N31 H31A 41.6 . . ?
N11 C11 C12 116.9(5) . . ?
N11 C11 S1 118.6(4) . . ?
C12 C11 S1 124.5(4) . . ?
C13 C12 C11 119.4(6) . . ?
C13 C12 H12 120.3 . . ?
C11 C12 H12 120.3 . . ?
C12 C13 C14 120.9(6) . . ?
C12 C13 H13 119.9 . . ?
C14 C13 H13 119.1 . . ?
C15 C14 C13 118.1(6) . . ?
C15 C14 H14 121.0 . . ?
C13 C14 H14 120.9 . . ?
C14 C15 N11 121.0(6) . . ?
C14 C15 H15 119.5 . . ?
N11 C15 H15 119.4 . . ?
N21 C21 C22 116.7(5) . . ?
N21 C21 S2 118.8(4) . . ?
C22 C21 S2 124.5(4) . . ?
C23 C22 C21 120.5(6) . . ?
C23 C22 H22 119.7 . . ?
C21 C22 H22 119.8 . . ?
C22 C23 C24 119.8(6) . . ?
C22 C23 H23 120.2 . . ?
C24 C23 H23 120.1 . . ?
C25 C24 C23 118.7(6) . . ?
C25 C24 H24 120.5 . . ?
C23 C24 H24 120.8 . . ?
C24 C25 N21 120.5(6) . . ?
C24 C25 H25 119.5 . . ?
N21 C25 H25 120.0 . . ?
N31 C31 C32 116.6(5) . . ?
N31 C31 S3 119.3(4) . . ?
C32 C31 S3 124.1(4) . . ?
C33 C32 C31 120.0(6) . . ?
C33 C32 H32 120.0 . . ?
C31 C32 H32 120.0 . . ?
C32 C33 C34 121.2(6) . . ?
C32 C33 H33 119.9 . . ?
C34 C33 H33 118.9 . . ?
C35 C34 C33 117.8(6) . . ?
C35 C34 H34 121.0 . . ?
C33 C34 H34 121.2 . . ?
C34 C35 N31 120.1(6) . . ?
C34 C35 H35 120.1 . . ?
N31 C35 H35 119.8 . . ?
N1 C1 C2 175(2) . . ?
C1 C2 H2A 111.0 . . ?
C1 C2 H2B 109.7 . . ?
H2A C2 H2B 109.5 . . ?
C1 C2 H2C 107.7 . . ?
H2A C2 H2C 109.5 . . ?
H2B C2 H2C 109.5 . . ?

loop_
_geom_bond_atom_site_label_1
_geom_bond_atom_site_label_2
_geom_bond_distance
_geom_bond_site_symmetry_2
_geom_bond_publ_flag
Cu1 S3 2.3005(15) . y
Cu1 S1 2.3060(15) . y
Cu1 S2 2.5871(16) . y
Cu1 I1 2.5932(9) . y
Cu1 Cu2 3.0268(12) . y
Cu1 N31 3.261(5) . y
Cu1 Cu3 3.8778(12) . y
Cu1 Cu2 4.0782(11) 2_656 y
Cu1 S2 4.4277(16) 2_656 y
Cu1 S1 4.6402(17) 2_656 y
Cu1 Cu1 4.9662(16) 2_656 y
Cu2 S3 2.2970(14) 2_656 y
Cu2 S2 2.3062(15) . y
Cu2 S1 2.5643(16) . y
Cu2 I3 2.5867(9) 1_455 y
Cu2 N21 3.440(4) . y
Cu2 Cu1 4.0782(11) 2_656 y
Cu2 Cu3 4.3314(13) . y
Cu2 S1 4.6265(16) 2_656 y
Cu2 S2 4.7021(17) 2_656 y
Cu2 Cu2 5.1888(17) 2_656 y
Cu3 S2 2.2750(15) 2_656 y
Cu3 S1 2.3134(15) . y
Cu3 I2 2.5776(9) . y
Cu3 I3 2.9094(10) . y
Cu3 N11 3.324(5) . y
Cu3 S3 4.0656(16) . y
I3 Cu2 2.5867(9) 1_655 y
S1 C11 1.728(5) . ?
S1 S2 3.7240(18) 2_656 y
S1 S3 3.7755(19) . y
S1 S2 3.8232(19) . y
S1 Cu2 4.6265(16) 2_656 y
S1 Cu1 4.6402(17) 2_656 y
S1 S1 5.389(3) 2_656 y
S2 C21 1.737(5) . ?
S2 Cu3 2.2750(15) 2_656 y
S2 S3 3.690(2) . y
S2 S1 3.7240(18) 2_656 y
S2 Cu1 4.4277(16) 2_656 y
S2 Cu2 4.7021(17) 2_656 y
S2 S2 5.285(3) 2_656 y
S3 C31 1.731(5) . ?
S3 Cu2 2.2970(14) 2_656 y
S3 S1 3.6308(19) 2_656 y
S3 S2 3.643(2) 2_656 y
N11 C11 1.343(7) . ?
N11 C15 1.354(7) . ?
N11 H11A 0.8854 . ?
N21 C25 1.340(7) . ?
N21 C21 1.343(6) . ?
N21 H21A 0.9419 . ?
N31 C35 1.343(8) . ?
N31 C31 1.348(7) . ?
N31 H31A 0.8595 . ?
C11 C12 1.406(7) . ?
C12 C13 1.371(8) . ?
C12 H12 0.9300 . ?
C13 C14 1.402(9) . ?
C13 H13 0.9299 . ?
C14 C15 1.329(9) . ?
C14 H14 0.9300 . ?
C15 H15 0.9300 . ?
C21 C22 1.390(7) . ?
C22 C23 1.370(8) . ?
C22 H22 0.9301 . ?
C23 C24 1.393(9) . ?
C23 H23 0.9300 . ?
C24 C25 1.339(9) . ?
C24 H24 0.9300 . ?
C25 H25 0.9300 . ?
C31 C32 1.380(7) . ?
C32 C33 1.364(9) . ?
C32 H32 0.9300 . ?
C33 C34 1.392(10) . ?
C33 H33 0.9300 . ?
C34 C35 1.339(10) . ?
C34 H34 0.9299 . ?
C35 H35 0.9299 . ?
N1 C1 1.063(11) . ?
C1 C2 1.392(17) . ?
C2 H2A 0.9600 . ?
C2 H2B 0.9599 . ?
C2 H2C 0.9600 . ?

loop_
_geom_hbond_atom_site_label_D
_geom_hbond_atom_site_label_H
_geom_hbond_atom_site_label_A
_geom_hbond_distance_DH
_geom_hbond_distance_HA
_geom_hbond_distance_DA
_geom_hbond_angle_DHA
_geom_hbond_site_symmetry_A
N11 H11A I2 0.89 2.67 3.492(5) 155.0 .
N21 H21A I3 0.94 2.68 3.569(5) 157.0 1_455
N31 H31A I1 0.86 2.82 3.623(5) 156.8 .

loop_
_geom_torsion_atom_site_label_1
_geom_torsion_atom_site_label_2
_geom_torsion_atom_site_label_3
_geom_torsion_atom_site_label_4
_geom_torsion
_geom_torsion_site_symmetry_1
_geom_torsion_site_symmetry_2
_geom_torsion_site_symmetry_3
_geom_torsion_site_symmetry_4
_geom_torsion_publ_flag
S3 Cu1 Cu2 S3 -18.83(9) . . . 2_656 ?
S1 Cu1 Cu2 S3 76.96(6) . . . 2_656 ?
S2 Cu1 Cu2 S3 -92.35(6) . . . 2_656 ?
I1 Cu1 Cu2 S3 -175.45(5) . . . 2_656 ?
N31 Cu1 Cu2 S3 -82.95(11) . . . 2_656 ?
Cu3 Cu1 Cu2 S3 48.92(5) . . . 2_656 ?
Cu2 Cu1 Cu2 S3 -9.22(4) 2_656 . . 2_656 ?
S2 Cu1 Cu2 S3 17.09(5) 2_656 . . 2_656 ?
S1 Cu1 Cu2 S3 -34.88(5) 2_656 . . 2_656 ?
Cu1 Cu1 Cu2 S3 -9.22(4) 2_656 . . 2_656 ?
S3 Cu1 Cu2 S2 73.51(6) . . . . ?
S1 Cu1 Cu2 S2 169.31(6) . . . . ?
I1 Cu1 Cu2 S2 -83.10(5) . . . . ?
N31 Cu1 Cu2 S2 9.39(11) . . . . ?
Cu3 Cu1 Cu2 S2 141.27(4) . . . . ?
Cu2 Cu1 Cu2 S2 83.13(4) 2_656 . . . ?
S2 Cu1 Cu2 S2 109.43(4) 2_656 . . . ?
S1 Cu1 Cu2 S2 57.47(4) 2_656 . . . ?
Cu1 Cu1 Cu2 S2 83.13(4) 2_656 . . . ?
S3 Cu1 Cu2 S1 -95.79(6) . . . . ?
S2 Cu1 Cu2 S1 -169.31(6) . . . . ?
I1 Cu1 Cu2 S1 107.59(5) . . . . ?
N31 Cu1 Cu2 S1 -159.91(11) . . . . ?
Cu3 Cu1 Cu2 S1 -28.04(4) . . . . ?
Cu2 Cu1 Cu2 S1 -86.18(4) 2_656 . . . ?
S2 Cu1 Cu2 S1 -59.88(4) 2_656 . . . ?
S1 Cu1 Cu2 S1 -111.84(4) 2_656 . . . ?
Cu1 Cu1 Cu2 S1 -86.18(4) 2_656 . . . ?
S3 Cu1 Cu2 I3 -178.45(5) . . . 1_455 ?
S1 Cu1 Cu2 I3 -82.66(5) . . . 1_455 ?
S2 Cu1 Cu2 I3 108.03(5) . . . 1_455 ?
I1 Cu1 Cu2 I3 24.93(5) . . . 1_455 ?
N31 Cu1 Cu2 I3 117.43(11) . . . 1_455 ?
Cu3 Cu1 Cu2 I3 -110.70(4) . . . 1_455 ?
Cu2 Cu1 Cu2 I3 -168.84(4) 2_656 . . 1_455 ?
S2 Cu1 Cu2 I3 -142.53(4) 2_656 . . 1_455 ?
S1 Cu1 Cu2 I3 165.50(4) 2_656 . . 1_455 ?
Cu1 Cu1 Cu2 I3 -168.84(4) 2_656 . . 1_455 ?
S3 Cu1 Cu2 N21 125.35(9) . . . . ?
S1 Cu1 Cu2 N21 -138.86(9) . . . . ?
S2 Cu1 Cu2 N21 51.84(9) . . . . ?
I1 Cu1 Cu2 N21 -31.26(8) . . . . ?
N31 Cu1 Cu2 N21 61.23(13) . . . . ?
Cu3 Cu1 Cu2 N21 -166.89(8) . . . . ?
Cu2 Cu1 Cu2 N21 134.97(8) 2_656 . . . ?
S2 Cu1 Cu2 N21 161.27(8) 2_656 . . . ?
S1 Cu1 Cu2 N21 109.30(8) 2_656 . . . ?
Cu1 Cu1 Cu2 N21 134.97(8) 2_656 . . . ?
S3 Cu1 Cu2 Cu1 -9.62(4) . . . 2_656 ?
S1 Cu1 Cu2 Cu1 86.18(4) . . . 2_656 ?
S2 Cu1 Cu2 Cu1 -83.13(4) . . . 2_656 ?
I1 Cu1 Cu2 Cu1 -166.23(4) . . . 2_656 ?
N31 Cu1 Cu2 Cu1 -73.74(10) . . . 2_656 ?
Cu3 Cu1 Cu2 Cu1 58.14(2) . . . 2_656 ?
Cu2 Cu1 Cu2 Cu1 0.0 2_656 . . 2_656 ?
S2 Cu1 Cu2 Cu1 26.301(19) 2_656 . . 2_656 ?
S1 Cu1 Cu2 Cu1 -25.664(19) 2_656 . . 2_656 ?
S3 Cu1 Cu2 Cu3 -67.75(5) . . . . ?
S1 Cu1 Cu2 Cu3 28.04(4) . . . . ?
S2 Cu1 Cu2 Cu3 -141.27(4) . . . . ?
I1 Cu1 Cu2 Cu3 135.63(4) . . . . ?
N31 Cu1 Cu2 Cu3 -131.87(10) . . . . ?
Cu2 Cu1 Cu2 Cu3 -58.14(2) 2_656 . . . ?
S2 Cu1 Cu2 Cu3 -31.84(2) 2_656 . . . ?
S1 Cu1 Cu2 Cu3 -83.80(2) 2_656 . . . ?
Cu1 Cu1 Cu2 Cu3 -58.14(2) 2_656 . . . ?
S3 Cu1 Cu2 S1 16.05(5) . . . 2_656 ?
S1 Cu1 Cu2 S1 111.84(4) . . . 2_656 ?
S2 Cu1 Cu2 S1 -57.47(4) . . . 2_656 ?
I1 Cu1 Cu2 S1 -140.57(4) . . . 2_656 ?
N31 Cu1 Cu2 S1 -48.07(10) . . . 2_656 ?
Cu3 Cu1 Cu2 S1 83.80(2) . . . 2_656 ?
Cu2 Cu1 Cu2 S1 25.664(19) 2_656 . . 2_656 ?
S2 Cu1 Cu2 S1 51.96(2) 2_656 . . 2_656 ?
Cu1 Cu1 Cu2 S1 25.664(19) 2_656 . . 2_656 ?
S3 Cu1 Cu2 S2 -35.92(5) . . . 2_656 ?
S1 Cu1 Cu2 S2 59.88(4) . . . 2_656 ?
S2 Cu1 Cu2 S2 -109.43(4) . . . 2_656 ?
I1 Cu1 Cu2 S2 167.47(4) . . . 2_656 ?
N31 Cu1 Cu2 S2 -100.04(11) . . . 2_656 ?
Cu3 Cu1 Cu2 S2 31.84(2) . . . 2_656 ?
Cu2 Cu1 Cu2 S2 -26.301(19) 2_656 . . 2_656 ?
S1 Cu1 Cu2 S2 -51.96(2) 2_656 . . 2_656 ?
Cu1 Cu1 Cu2 S2 -26.301(19) 2_656 . . 2_656 ?
S3 Cu1 Cu2 Cu2 -9.62(4) . . . 2_656 ?
S1 Cu1 Cu2 Cu2 86.18(4) . . . 2_656 ?
S2 Cu1 Cu2 Cu2 -83.13(4) . . . 2_656 ?
I1 Cu1 Cu2 Cu2 -166.23(4) . . . 2_656 ?
N31 Cu1 Cu2 Cu2 -73.74(10) . . . 2_656 ?
Cu3 Cu1 Cu2 Cu2 58.14(2) . . . 2_656 ?
S2 Cu1 Cu2 Cu2 26.301(19) 2_656 . . 2_656 ?
S1 Cu1 Cu2 Cu2 -25.664(19) 2_656 . . 2_656 ?
Cu1 Cu1 Cu2 Cu2 0.0 2_656 . . 2_656 ?
S3 Cu1 Cu3 S2 39.36(5) . . . 2_656 ?
S1 Cu1 Cu3 S2 -129.69(8) . . . 2_656 ?
S2 Cu1 Cu3 S2 -53.87(7) . . . 2_656 ?
I1 Cu1 Cu3 S2 157.27(5) . . . 2_656 ?
Cu2 Cu1 Cu3 S2 -84.30(4) . . . 2_656 ?
N31 Cu1 Cu3 S2 41.20(13) . . . 2_656 ?
Cu2 Cu1 Cu3 S2 16.81(4) 2_656 . . 2_656 ?
S1 Cu1 Cu3 S2 -11.93(4) 2_656 . . 2_656 ?
Cu1 Cu1 Cu3 S2 -27.51(4) 2_656 . . 2_656 ?
S3 Cu1 Cu3 S1 169.05(8) . . . . ?
S2 Cu1 Cu3 S1 75.82(7) . . . . ?
I1 Cu1 Cu3 S1 -73.04(7) . . . . ?
Cu2 Cu1 Cu3 S1 45.39(6) . . . . ?
N31 Cu1 Cu3 S1 170.89(14) . . . . ?
Cu2 Cu1 Cu3 S1 146.50(7) 2_656 . . . ?
S2 Cu1 Cu3 S1 129.69(8) 2_656 . . . ?
S1 Cu1 Cu3 S1 117.76(6) 2_656 . . . ?
Cu1 Cu1 Cu3 S1 102.18(7) 2_656 . . . ?
S3 Cu1 Cu3 I2 -164.33(7) . . . . ?
S1 Cu1 Cu3 I2 26.62(8) . . . . ?
S2 Cu1 Cu3 I2 102.43(7) . . . . ?
I1 Cu1 Cu3 I2 -46.42(9) . . . . ?
Cu2 Cu1 Cu3 I2 72.01(6) . . . . ?
N31 Cu1 Cu3 I2 -162.49(13) . . . . ?
Cu2 Cu1 Cu3 I2 173.12(7) 2_656 . . . ?
S2 Cu1 Cu3 I2 156.31(8) 2_656 . . . ?
S1 Cu1 Cu3 I2 144.38(6) 2_656 . . . ?
Cu1 Cu1 Cu3 I2 128.80(6) 2_656 . . . ?
S3 Cu1 Cu3 I3 -66.53(4) . . . . ?
S1 Cu1 Cu3 I3 124.42(7) . . . . ?
S2 Cu1 Cu3 I3 -159.77(4) . . . . ?
I1 Cu1 Cu3 I3 51.37(5) . . . . ?
Cu2 Cu1 Cu3 I3 169.80(2) . . . . ?
N31 Cu1 Cu3 I3 -64.69(13) . . . . ?
Cu2 Cu1 Cu3 I3 -89.08(3) 2_656 . . . ?
S2 Cu1 Cu3 I3 -105.89(4) 2_656 . . . ?
S1 Cu1 Cu3 I3 -117.82(2) 2_656 . . . ?
Cu1 Cu1 Cu3 I3 -133.40(2) 2_656 . . . ?
S3 Cu1 Cu3 N11 -151.26(10) . . . . ?
S1 Cu1 Cu3 N11 39.68(11) . . . . ?
S2 Cu1 Cu3 N11 115.50(10) . . . . ?
I1 Cu1 Cu3 N11 -33.36(10) . . . . ?
Cu2 Cu1 Cu3 N11 85.07(9) . . . . ?
N31 Cu1 Cu3 N11 -149.42(15) . . . . ?
Cu2 Cu1 Cu3 N11 -173.81(9) 2_656 . . . ?
S2 Cu1 Cu3 N11 169.37(10) 2_656 . . . ?
S1 Cu1 Cu3 N11 157.45(9) 2_656 . . . ?
Cu1 Cu1 Cu3 N11 141.87(9) 2_656 . . . ?
S1 Cu1 Cu3 S3 -169.05(8) . . . . ?
S2 Cu1 Cu3 S3 -93.24(5) . . . . ?
I1 Cu1 Cu3 S3 117.91(6) . . . . ?
Cu2 Cu1 Cu3 S3 -123.66(5) . . . . ?
N31 Cu1 Cu3 S3 1.84(13) . . . . ?
Cu2 Cu1 Cu3 S3 -22.55(4) 2_656 . . . ?
S2 Cu1 Cu3 S3 -39.36(5) 2_656 . . . ?
S1 Cu1 Cu3 S3 -51.29(4) 2_656 . . . ?
Cu1 Cu1 Cu3 S3 -66.87(4) 2_656 . . . ?
S3 Cu1 Cu3 Cu2 123.66(5) . . . . ?
S1 Cu1 Cu3 Cu2 -45.39(6) . . . . ?
S2 Cu1 Cu3 Cu2 30.43(4) . . . . ?
I1 Cu1 Cu3 Cu2 -118.43(5) . . . . ?
N31 Cu1 Cu3 Cu2 125.51(13) . . . . ?
Cu2 Cu1 Cu3 Cu2 101.12(3) 2_656 . . . ?
S2 Cu1 Cu3 Cu2 84.30(4) 2_656 . . . ?
S1 Cu1 Cu3 Cu2 72.37(3) 2_656 . . . ?
Cu1 Cu1 Cu3 Cu2 56.79(2) 2_656 . . . ?
S3 Cu2 Cu3 S2 -40.02(5) 2_656 . . 2_656 ?
S2 Cu2 Cu3 S2 59.98(6) . . . 2_656 ?
S1 Cu2 Cu3 S2 145.79(9) . . . 2_656 ?
I3 Cu2 Cu3 S2 -155.56(5) 1_455 . . 2_656 ?
Cu1 Cu2 Cu3 S2 92.84(4) . . . 2_656 ?
N21 Cu2 Cu3 S2 110.73(11) . . . 2_656 ?
Cu1 Cu2 Cu3 S2 -11.65(4) 2_656 . . 2_656 ?
S1 Cu2 Cu3 S2 16.62(4) 2_656 . . 2_656 ?
Cu2 Cu2 Cu3 S2 29.56(4) 2_656 . . 2_656 ?
S3 Cu2 Cu3 S1 174.19(9) 2_656 . . . ?
S2 Cu2 Cu3 S1 -85.81(8) . . . . ?
I3 Cu2 Cu3 S1 58.65(8) 1_455 . . . ?
Cu1 Cu2 Cu3 S1 -52.95(7) . . . . ?
N21 Cu2 Cu3 S1 -35.06(13) . . . . ?
Cu1 Cu2 Cu3 S1 -157.44(8) 2_656 . . . ?
S1 Cu2 Cu3 S1 -129.18(7) 2_656 . . . ?
S2 Cu2 Cu3 S1 -145.79(9) 2_656 . . . ?
Cu2 Cu2 Cu3 S1 -116.23(8) 2_656 . . . ?
S3 Cu2 Cu3 I2 84.56(5) 2_656 . . . ?
S2 Cu2 Cu3 I2 -175.44(4) . . . . ?
S1 Cu2 Cu3 I2 -89.63(8) . . . . ?
I3 Cu2 Cu3 I2 -30.98(4) 1_455 . . . ?
Cu1 Cu2 Cu3 I2 -142.58(4) . . . . ?
N21 Cu2 Cu3 I2 -124.68(11) . . . . ?
Cu1 Cu2 Cu3 I2 112.93(4) 2_656 . . . ?
S1 Cu2 Cu3 I2 141.20(3) 2_656 . . . ?
S2 Cu2 Cu3 I2 124.58(5) 2_656 . . . ?
Cu2 Cu2 Cu3 I2 154.14(4) 2_656 . . . ?
S3 Cu2 Cu3 I3 -144.64(4) 2_656 . . . ?
S2 Cu2 Cu3 I3 -44.64(5) . . . . ?
S1 Cu2 Cu3 I3 41.17(7) . . . . ?
I3 Cu2 Cu3 I3 99.82(4) 1_455 . . . ?
Cu1 Cu2 Cu3 I3 -11.78(3) . . . . ?
N21 Cu2 Cu3 I3 6.12(11) . . . . ?
Cu1 Cu2 Cu3 I3 -116.27(3) 2_656 . . . ?
S1 Cu2 Cu3 I3 -88.00(3) 2_656 . . . ?
S2 Cu2 Cu3 I3 -104.62(5) 2_656 . . . ?
Cu2 Cu2 Cu3 I3 -75.06(3) 2_656 . . . ?
S3 Cu2 Cu3 N11 143.39(10) 2_656 . . . ?
S2 Cu2 Cu3 N11 -116.61(10) . . . . ?
S1 Cu2 Cu3 N11 -30.80(11) . . . . ?
I3 Cu2 Cu3 N11 27.85(9) 1_455 . . . ?
Cu1 Cu2 Cu3 N11 -83.75(9) . . . . ?
N21 Cu2 Cu3 N11 -65.86(14) . . . . ?
Cu1 Cu2 Cu3 N11 171.76(9) 2_656 . . . ?
S1 Cu2 Cu3 N11 -159.98(9) 2_656 . . . ?
S2 Cu2 Cu3 N11 -176.59(10) 2_656 . . . ?
Cu2 Cu2 Cu3 N11 -147.03(9) 2_656 . . . ?
S3 Cu2 Cu3 Cu1 -132.86(5) 2_656 . . . ?
S2 Cu2 Cu3 Cu1 -32.86(4) . . . . ?
S1 Cu2 Cu3 Cu1 52.95(7) . . . . ?
I3 Cu2 Cu3 Cu1 111.60(4) 1_455 . . . ?
N21 Cu2 Cu3 Cu1 17.89(11) . . . . ?
Cu1 Cu2 Cu3 Cu1 -104.49(2) 2_656 . . . ?
S1 Cu2 Cu3 Cu1 -76.22(3) 2_656 . . . ?
S2 Cu2 Cu3 Cu1 -92.84(4) 2_656 . . . ?
Cu2 Cu2 Cu3 Cu1 -63.28(2) 2_656 . . . ?
S3 Cu2 Cu3 S3 -102.68(4) 2_656 . . . ?
S2 Cu2 Cu3 S3 -2.68(4) . . . . ?
S1 Cu2 Cu3 S3 83.13(8) . . . . ?
I3 Cu2 Cu3 S3 141.78(4) 1_455 . . . ?
Cu1 Cu2 Cu3 S3 30.18(3) . . . . ?
N21 Cu2 Cu3 S3 48.07(11) . . . . ?
Cu1 Cu2 Cu3 S3 -74.31(3) 2_656 . . . ?
S1 Cu2 Cu3 S3 -46.04(3) 2_656 . . . ?
S2 Cu2 Cu3 S3 -62.66(4) 2_656 . . . ?
Cu2 Cu2 Cu3 S3 -33.10(2) 2_656 . . . ?
S2 Cu3 I3 Cu2 20.56(5) 2_656 . . 1_655 ?
S1 Cu3 I3 Cu2 132.45(4) . . . 1_655 ?
I2 Cu3 I3 Cu2 -108.89(3) . . . 1_655 ?
N11 Cu3 I3 Cu2 -177.56(8) . . . 1_655 ?
Cu1 Cu3 I3 Cu2 105.55(3) . . . 1_655 ?
S3 Cu3 I3 Cu2 72.47(3) . . . 1_655 ?
Cu2 Cu3 I3 Cu2 113.66(3) . . . 1_655 ?
S3 Cu1 S1 C11 -135.7(2) . . . . ?
S2 Cu1 S1 C11 120.9(2) . . . . ?
I1 Cu1 S1 C11 5.9(2) . . . . ?
Cu2 Cu1 S1 C11 112.8(2) . . . . ?
N31 Cu1 S1 C11 -149.0(4) . . . . ?
Cu3 Cu1 S1 C11 -124.3(2) . . . . ?
Cu2 Cu1 S1 C11 -152.8(2) 2_656 . . . ?
S2 Cu1 S1 C11 -152.3(2) 2_656 . . . ?
S1 Cu1 S1 C11 174.6(2) 2_656 . . . ?
Cu1 Cu1 S1 C11 174.6(2) 2_656 . . . ?
S3 Cu1 S1 Cu3 -11.40(8) . . . . ?
S2 Cu1 S1 Cu3 -114.76(6) . . . . ?
I1 Cu1 S1 Cu3 130.24(5) . . . . ?
Cu2 Cu1 S1 Cu3 -122.85(7) . . . . ?
N31 Cu1 S1 Cu3 -24.7(4) . . . . ?
Cu2 Cu1 S1 Cu3 -28.52(6) 2_656 . . . ?
S2 Cu1 S1 Cu3 -28.03(4) 2_656 . . . ?
S1 Cu1 S1 Cu3 -61.13(5) 2_656 . . . ?
Cu1 Cu1 S1 Cu3 -61.13(5) 2_656 . . . ?
S3 Cu1 S1 Cu2 111.45(5) . . . . ?
S2 Cu1 S1 Cu2 8.09(4) . . . . ?
I1 Cu1 S1 Cu2 -106.92(5) . . . . ?
N31 Cu1 S1 Cu2 98.2(4) . . . . ?
Cu3 Cu1 S1 Cu2 122.85(7) . . . . ?
Cu2 Cu1 S1 Cu2 94.33(3) 2_656 . . . ?
S2 Cu1 S1 Cu2 94.81(4) 2_656 . . . ?
S1 Cu1 S1 Cu2 61.72(3) 2_656 . . . ?
Cu1 Cu1 S1 Cu2 61.72(3) 2_656 . . . ?
S3 Cu1 S1 S2 16.64(6) . . . 2_656 ?
S2 Cu1 S1 S2 -86.73(5) . . . 2_656 ?
I1 Cu1 S1 S2 158.27(4) . . . 2_656 ?
Cu2 Cu1 S1 S2 -94.81(4) . . . 2_656 ?
N31 Cu1 S1 S2 3.4(4) . . . 2_656 ?
Cu3 Cu1 S1 S2 28.03(4) . . . 2_656 ?
Cu2 Cu1 S1 S2 -0.48(3) 2_656 . . 2_656 ?
S1 Cu1 S1 S2 -33.10(3) 2_656 . . 2_656 ?
Cu1 Cu1 S1 S2 -33.10(3) 2_656 . . 2_656 ?
S2 Cu1 S1 S3 -103.36(6) . . . . ?
I1 Cu1 S1 S3 141.63(7) . . . . ?
Cu2 Cu1 S1 S3 -111.45(5) . . . . ?
N31 Cu1 S1 S3 -13.3(4) . . . . ?
Cu3 Cu1 S1 S3 11.40(8) . . . . ?
Cu2 Cu1 S1 S3 -17.12(4) 2_656 . . . ?
S2 Cu1 S1 S3 -16.64(6) 2_656 . . . ?
S1 Cu1 S1 S3 -49.73(5) 2_656 . . . ?
Cu1 Cu1 S1 S3 -49.73(5) 2_656 . . . ?
S3 Cu1 S1 S2 103.36(6) . . . . ?
I1 Cu1 S1 S2 -115.01(6) . . . . ?
Cu2 Cu1 S1 S2 -8.09(4) . . . . ?
N31 Cu1 S1 S2 90.1(4) . . . . ?
Cu3 Cu1 S1 S2 114.76(6) . . . . ?
Cu2 Cu1 S1 S2 86.24(4) 2_656 . . . ?
S2 Cu1 S1 S2 86.73(5) 2_656 . . . ?
S1 Cu1 S1 S2 53.63(4) 2_656 . . . ?
Cu1 Cu1 S1 S2 53.63(4) 2_656 . . . ?
S3 Cu1 S1 Cu2 17.12(4) . . . 2_656 ?
S2 Cu1 S1 Cu2 -86.24(4) . . . 2_656 ?
I1 Cu1 S1 Cu2 158.75(5) . . . 2_656 ?
Cu2 Cu1 S1 Cu2 -94.33(3) . . . 2_656 ?
N31 Cu1 S1 Cu2 3.9(4) . . . 2_656 ?
Cu3 Cu1 S1 Cu2 28.52(6) . . . 2_656 ?
S2 Cu1 S1 Cu2 0.48(3) 2_656 . . 2_656 ?
S1 Cu1 S1 Cu2 -32.613(19) 2_656 . . 2_656 ?
Cu1 Cu1 S1 Cu2 -32.613(19) 2_656 . . 2_656 ?
S3 Cu1 S1 Cu1 49.73(5) . . . 2_656 ?
S2 Cu1 S1 Cu1 -53.63(4) . . . 2_656 ?
I1 Cu1 S1 Cu1 -168.63(5) . . . 2_656 ?
Cu2 Cu1 S1 Cu1 -61.72(3) . . . 2_656 ?
N31 Cu1 S1 Cu1 36.5(4) . . . 2_656 ?
Cu3 Cu1 S1 Cu1 61.13(5) . . . 2_656 ?
Cu2 Cu1 S1 Cu1 32.613(19) 2_656 . . 2_656 ?
S2 Cu1 S1 Cu1 33.10(3) 2_656 . . 2_656 ?
S1 Cu1 S1 Cu1 0.0 2_656 . . 2_656 ?
S3 Cu1 S1 S1 49.73(5) . . . 2_656 ?
S2 Cu1 S1 S1 -53.63(4) . . . 2_656 ?
I1 Cu1 S1 S1 -168.63(5) . . . 2_656 ?
Cu2 Cu1 S1 S1 -61.72(3) . . . 2_656 ?
N31 Cu1 S1 S1 36.5(4) . . . 2_656 ?
Cu3 Cu1 S1 S1 61.13(5) . . . 2_656 ?
Cu2 Cu1 S1 S1 32.613(19) 2_656 . . 2_656 ?
S2 Cu1 S1 S1 33.10(3) 2_656 . . 2_656 ?
Cu1 Cu1 S1 S1 0.0 2_656 . . 2_656 ?
S2 Cu3 S1 C11 178.56(19) 2_656 . . . ?
I2 Cu3 S1 C11 -39.6(2) . . . . ?
I3 Cu3 S1 C11 69.31(19) . . . . ?
N11 Cu3 S1 C11 -4.2(2) . . . . ?
Cu1 Cu3 S1 C11 124.4(2) . . . . ?
S3 Cu3 S1 C11 131.0(2) . . . . ?
Cu2 Cu3 S1 C11 -145.3(2) . . . . ?
S2 Cu3 S1 Cu1 54.19(8) 2_656 . . . ?
I2 Cu3 S1 Cu1 -164.00(5) . . . . ?
I3 Cu3 S1 Cu1 -55.06(6) . . . . ?
N11 Cu3 S1 Cu1 -128.56(13) . . . . ?
S3 Cu3 S1 Cu1 6.60(5) . . . . ?
Cu2 Cu3 S1 Cu1 90.37(8) . . . . ?
S2 Cu3 S1 Cu2 -36.18(9) 2_656 . . . ?
I2 Cu3 S1 Cu2 105.63(7) . . . . ?
I3 Cu3 S1 Cu2 -145.43(6) . . . . ?
N11 Cu3 S1 Cu2 141.07(14) . . . . ?
Cu1 Cu3 S1 Cu2 -90.37(8) . . . . ?
S3 Cu3 S1 Cu2 -83.77(7) . . . . ?
I2 Cu3 S1 S2 141.81(7) . . . 2_656 ?
I3 Cu3 S1 S2 -109.25(5) . . . 2_656 ?
N11 Cu3 S1 S2 177.25(12) . . . 2_656 ?
Cu1 Cu3 S1 S2 -54.19(8) . . . 2_656 ?
S3 Cu3 S1 S2 -47.59(5) . . . 2_656 ?
Cu2 Cu3 S1 S2 36.18(9) . . . 2_656 ?
S2 Cu3 S1 S3 47.59(5) 2_656 . . . ?
I2 Cu3 S1 S3 -170.59(4) . . . . ?
I3 Cu3 S1 S3 -61.66(3) . . . . ?
N11 Cu3 S1 S3 -135.16(12) . . . . ?
Cu1 Cu3 S1 S3 -6.60(5) . . . . ?
Cu2 Cu3 S1 S3 83.77(7) . . . . ?
S2 Cu3 S1 S2 7.84(9) 2_656 . . . ?
I2 Cu3 S1 S2 149.65(5) . . . . ?
I3 Cu3 S1 S2 -101.42(6) . . . . ?
N11 Cu3 S1 S2 -174.92(13) . . . . ?
Cu1 Cu3 S1 S2 -46.36(5) . . . . ?
S3 Cu3 S1 S2 -39.76(5) . . . . ?
Cu2 Cu3 S1 S2 44.01(5) . . . . ?
S2 Cu3 S1 Cu2 24.85(4) 2_656 . . 2_656 ?
I2 Cu3 S1 Cu2 166.66(5) . . . 2_656 ?
I3 Cu3 S1 Cu2 -84.40(3) . . . 2_656 ?
N11 Cu3 S1 Cu2 -157.90(11) . . . 2_656 ?
Cu1 Cu3 S1 Cu2 -29.34(6) . . . 2_656 ?
S3 Cu3 S1 Cu2 -22.74(3) . . . 2_656 ?
Cu2 Cu3 S1 Cu2 61.03(7) . . . 2_656 ?
S2 Cu3 S1 Cu1 -17.41(5) 2_656 . . 2_656 ?
I2 Cu3 S1 Cu1 124.41(4) . . . 2_656 ?
I3 Cu3 S1 Cu1 -126.66(3) . . . 2_656 ?
N11 Cu3 S1 Cu1 159.84(11) . . . 2_656 ?
Cu1 Cu3 S1 Cu1 -71.60(6) . . . 2_656 ?
S3 Cu3 S1 Cu1 -65.00(3) . . . 2_656 ?
Cu2 Cu3 S1 Cu1 18.77(6) . . . 2_656 ?
S2 Cu3 S1 S1 4.66(6) 2_656 . . 2_656 ?
I2 Cu3 S1 S1 146.47(4) . . . 2_656 ?
I3 Cu3 S1 S1 -104.59(3) . . . 2_656 ?
N11 Cu3 S1 S1 -178.09(12) . . . 2_656 ?
Cu1 Cu3 S1 S1 -49.53(4) . . . 2_656 ?
S3 Cu3 S1 S1 -42.93(3) . . . 2_656 ?
Cu2 Cu3 S1 S1 40.84(5) . . . 2_656 ?
S3 Cu2 S1 C11 138.0(2) 2_656 . . . ?
S2 Cu2 S1 C11 -115.2(2) . . . . ?
I3 Cu2 S1 C11 12.8(2) 1_455 . . . ?
Cu1 Cu2 S1 C11 -106.1(2) . . . . ?
N21 Cu2 S1 C11 -62.7(2) . . . . ?
Cu1 Cu2 S1 C11 163.2(2) 2_656 . . . ?
Cu3 Cu2 S1 C11 143.5(2) . . . . ?
S1 Cu2 S1 C11 -167.7(2) 2_656 . . . ?
S2 Cu2 S1 C11 163.6(2) 2_656 . . . ?
Cu2 Cu2 S1 C11 -167.7(2) 2_656 . . . ?
S3 Cu2 S1 Cu1 -115.85(5) 2_656 . . . ?
S2 Cu2 S1 Cu1 -9.11(5) . . . . ?
I3 Cu2 S1 Cu1 118.96(4) 1_455 . . . ?
N21 Cu2 S1 Cu1 43.40(9) . . . . ?
Cu1 Cu2 S1 Cu1 -90.62(4) 2_656 . . . ?
Cu3 Cu2 S1 Cu1 -110.33(8) . . . . ?
S1 Cu2 S1 Cu1 -61.58(3) 2_656 . . . ?
S2 Cu2 S1 Cu1 -90.25(4) 2_656 . . . ?
Cu2 Cu2 S1 Cu1 -61.58(3) 2_656 . . . ?
S3 Cu2 S1 Cu3 -5.52(8) 2_656 . . . ?
S2 Cu2 S1 Cu3 101.22(8) . . . . ?
I3 Cu2 S1 Cu3 -130.71(6) 1_455 . . . ?
Cu1 Cu2 S1 Cu3 110.33(8) . . . . ?
N21 Cu2 S1 Cu3 153.73(10) . . . . ?
Cu1 Cu2 S1 Cu3 19.71(7) 2_656 . . . ?
S1 Cu2 S1 Cu3 48.75(6) 2_656 . . . ?
S2 Cu2 S1 Cu3 20.08(5) 2_656 . . . ?
Cu2 Cu2 S1 Cu3 48.75(6) 2_656 . . . ?
S3 Cu2 S1 S2 -25.60(5) 2_656 . . 2_656 ?
S2 Cu2 S1 S2 81.15(5) . . . 2_656 ?
I3 Cu2 S1 S2 -150.79(3) 1_455 . . 2_656 ?
Cu1 Cu2 S1 S2 90.25(4) . . . 2_656 ?
N21 Cu2 S1 S2 133.65(9) . . . 2_656 ?
Cu1 Cu2 S1 S2 -0.37(3) 2_656 . . 2_656 ?
Cu3 Cu2 S1 S2 -20.08(5) . . . 2_656 ?
S1 Cu2 S1 S2 28.67(3) 2_656 . . 2_656 ?
Cu2 Cu2 S1 S2 28.67(3) 2_656 . . 2_656 ?
S3 Cu2 S1 S3 -83.66(5) 2_656 . . . ?
S2 Cu2 S1 S3 23.08(5) . . . . ?
I3 Cu2 S1 S3 151.14(3) 1_455 . . . ?
Cu1 Cu2 S1 S3 32.19(3) . . . . ?
N21 Cu2 S1 S3 75.58(9) . . . . ?
Cu1 Cu2 S1 S3 -58.43(3) 2_656 . . . ?
Cu3 Cu2 S1 S3 -78.14(7) . . . . ?
S1 Cu2 S1 S3 -29.39(2) 2_656 . . . ?
S2 Cu2 S1 S3 -58.06(4) 2_656 . . . ?
Cu2 Cu2 S1 S3 -29.39(2) 2_656 . . . ?
S3 Cu2 S1 S2 -106.75(6) 2_656 . . . ?
I3 Cu2 S1 S2 128.06(5) 1_455 . . . ?
Cu1 Cu2 S1 S2 9.11(5) . . . . ?
N21 Cu2 S1 S2 52.50(9) . . . . ?
Cu1 Cu2 S1 S2 -81.51(4) 2_656 . . . ?
Cu3 Cu2 S1 S2 -101.22(8) . . . . ?
S1 Cu2 S1 S2 -52.47(4) 2_656 . . . ?
S2 Cu2 S1 S2 -81.15(5) 2_656 . . . ?
Cu2 Cu2 S1 S2 -52.47(4) 2_656 . . . ?
S3 Cu2 S1 Cu2 -54.27(4) 2_656 . . 2_656 ?
S2 Cu2 S1 Cu2 52.47(4) . . . 2_656 ?
I3 Cu2 S1 Cu2 -179.46(3) 1_455 . . 2_656 ?
Cu1 Cu2 S1 Cu2 61.58(3) . . . 2_656 ?
N21 Cu2 S1 Cu2 104.98(9) . . . 2_656 ?
Cu1 Cu2 S1 Cu2 -29.040(18) 2_656 . . 2_656 ?
Cu3 Cu2 S1 Cu2 -48.75(6) . . . 2_656 ?
S1 Cu2 S1 Cu2 0.0 2_656 . . 2_656 ?
S2 Cu2 S1 Cu2 -28.67(3) 2_656 . . 2_656 ?
S3 Cu2 S1 Cu1 -25.23(4) 2_656 . . 2_656 ?
S2 Cu2 S1 Cu1 81.51(4) . . . 2_656 ?
I3 Cu2 S1 Cu1 -150.42(3) 1_455 . . 2_656 ?
Cu1 Cu2 S1 Cu1 90.62(4) . . . 2_656 ?
N21 Cu2 S1 Cu1 134.02(9) . . . 2_656 ?
Cu3 Cu2 S1 Cu1 -19.71(7) . . . 2_656 ?
S1 Cu2 S1 Cu1 29.040(18) 2_656 . . 2_656 ?
S2 Cu2 S1 Cu1 0.37(3) 2_656 . . 2_656 ?
Cu2 Cu2 S1 Cu1 29.040(19) 2_656 . . 2_656 ?
S3 Cu2 S1 S1 -54.27(4) 2_656 . . 2_656 ?
S2 Cu2 S1 S1 52.47(4) . . . 2_656 ?
I3 Cu2 S1 S1 -179.46(3) 1_455 . . 2_656 ?
Cu1 Cu2 S1 S1 61.58(3) . . . 2_656 ?
N21 Cu2 S1 S1 104.98(9) . . . 2_656 ?
Cu1 Cu2 S1 S1 -29.040(18) 2_656 . . 2_656 ?
Cu3 Cu2 S1 S1 -48.75(6) . . . 2_656 ?
S2 Cu2 S1 S1 -28.67(3) 2_656 . . 2_656 ?
Cu2 Cu2 S1 S1 0.0 2_656 . . 2_656 ?
S3 Cu2 S2 C21 -150.24(19) 2_656 . . . ?
S1 Cu2 S2 C21 109.29(19) . . . . ?
I3 Cu2 S2 C21 -8.8(2) 1_455 . . . ?
Cu1 Cu2 S2 C21 101.17(19) . . . . ?
N21 Cu2 S2 C21 1.7(2) . . . . ?
Cu1 Cu2 S2 C21 -167.18(19) 2_656 . . . ?
Cu3 Cu2 S2 C21 135.87(18) . . . . ?
S1 Cu2 S2 C21 -167.7(2) 2_656 . . . ?
S2 Cu2 S2 C21 160.53(19) 2_656 . . . ?
Cu2 Cu2 S2 C21 160.53(19) 2_656 . . . ?
S3 Cu2 S2 Cu3 -12.42(9) 2_656 . . 2_656 ?
S1 Cu2 S2 Cu3 -112.89(7) . . . 2_656 ?
I3 Cu2 S2 Cu3 129.00(6) 1_455 . . 2_656 ?
Cu1 Cu2 S2 Cu3 -121.01(8) . . . 2_656 ?
N21 Cu2 S2 Cu3 139.49(13) . . . 2_656 ?
Cu1 Cu2 S2 Cu3 -29.36(6) 2_656 . . 2_656 ?
Cu3 Cu2 S2 Cu3 -86.31(7) . . . 2_656 ?
S1 Cu2 S2 Cu3 -29.85(5) 2_656 . . 2_656 ?
S2 Cu2 S2 Cu3 -61.65(6) 2_656 . . 2_656 ?
Cu2 Cu2 S2 Cu3 -61.65(6) 2_656 . . 2_656 ?
S3 Cu2 S2 Cu1 108.59(5) 2_656 . . . ?
S1 Cu2 S2 Cu1 8.13(4) . . . . ?
I3 Cu2 S2 Cu1 -109.98(5) 1_455 . . . ?
N21 Cu2 S2 Cu1 -99.49(11) . . . . ?
Cu1 Cu2 S2 Cu1 91.65(3) 2_656 . . . ?
Cu3 Cu2 S2 Cu1 34.70(4) . . . . ?
S1 Cu2 S2 Cu1 91.16(4) 2_656 . . . ?
S2 Cu2 S2 Cu1 59.36(3) 2_656 . . . ?
Cu2 Cu2 S2 Cu1 59.36(3) 2_656 . . . ?
S3 Cu2 S2 S3 76.61(6) 2_656 . . . ?
S1 Cu2 S2 S3 -23.85(5) . . . . ?
I3 Cu2 S2 S3 -141.96(4) 1_455 . . . ?
Cu1 Cu2 S2 S3 -31.98(3) . . . . ?
N21 Cu2 S2 S3 -131.47(11) . . . . ?
Cu1 Cu2 S2 S3 59.67(3) 2_656 . . . ?
Cu3 Cu2 S2 S3 2.72(4) . . . . ?
S1 Cu2 S2 S3 59.18(4) 2_656 . . . ?
S2 Cu2 S2 S3 27.38(3) 2_656 . . . ?
Cu2 Cu2 S2 S3 27.38(3) 2_656 . . . ?
S3 Cu2 S2 S1 17.43(6) 2_656 . . 2_656 ?
S1 Cu2 S2 S1 -83.04(5) . . . 2_656 ?
I3 Cu2 S2 S1 158.85(4) 1_455 . . 2_656 ?
Cu1 Cu2 S2 S1 -91.16(4) . . . 2_656 ?
N21 Cu2 S2 S1 169.34(11) . . . 2_656 ?
Cu1 Cu2 S2 S1 0.49(3) 2_656 . . 2_656 ?
Cu3 Cu2 S2 S1 -56.46(4) . . . 2_656 ?
S2 Cu2 S2 S1 -31.80(3) 2_656 . . 2_656 ?
Cu2 Cu2 S2 S1 -31.80(3) 2_656 . . 2_656 ?
S3 Cu2 S2 S1 100.47(6) 2_656 . . . ?
I3 Cu2 S2 S1 -118.11(6) 1_455 . . . ?
Cu1 Cu2 S2 S1 -8.13(4) . . . . ?
N21 Cu2 S2 S1 -107.62(11) . . . . ?
Cu1 Cu2 S2 S1 83.53(4) 2_656 . . . ?
Cu3 Cu2 S2 S1 26.58(3) . . . . ?
S1 Cu2 S2 S1 83.04(5) 2_656 . . . ?
S2 Cu2 S2 S1 51.24(4) 2_656 . . . ?
Cu2 Cu2 S2 S1 51.24(4) 2_656 . . . ?
S3 Cu2 S2 Cu1 16.94(4) 2_656 . . 2_656 ?
S1 Cu2 S2 Cu1 -83.53(4) . . . 2_656 ?
I3 Cu2 S2 Cu1 158.36(5) 1_455 . . 2_656 ?
Cu1 Cu2 S2 Cu1 -91.65(3) . . . 2_656 ?
N21 Cu2 S2 Cu1 168.85(10) . . . 2_656 ?
Cu3 Cu2 S2 Cu1 -56.95(2) . . . 2_656 ?
S1 Cu2 S2 Cu1 -0.49(3) 2_656 . . 2_656 ?
S2 Cu2 S2 Cu1 -32.290(17) 2_656 . . 2_656 ?
Cu2 Cu2 S2 Cu1 -32.290(17) 2_656 . . 2_656 ?
S3 Cu2 S2 Cu2 49.23(5) 2_656 . . 2_656 ?
S1 Cu2 S2 Cu2 -51.24(4) . . . 2_656 ?
I3 Cu2 S2 Cu2 -169.35(4) 1_455 . . 2_656 ?
Cu1 Cu2 S2 Cu2 -59.36(3) . . . 2_656 ?
N21 Cu2 S2 Cu2 -158.86(11) . . . 2_656 ?
Cu1 Cu2 S2 Cu2 32.290(18) 2_656 . . 2_656 ?
Cu3 Cu2 S2 Cu2 -24.66(3) . . . 2_656 ?
S1 Cu2 S2 Cu2 31.80(3) 2_656 . . 2_656 ?
S2 Cu2 S2 Cu2 0.0 2_656 . . 2_656 ?
S3 Cu2 S2 S2 49.23(5) 2_656 . . 2_656 ?
S1 Cu2 S2 S2 -51.24(4) . . . 2_656 ?
I3 Cu2 S2 S2 -169.35(4) 1_455 . . 2_656 ?
Cu1 Cu2 S2 S2 -59.36(3) . . . 2_656 ?
N21 Cu2 S2 S2 -158.86(11) . . . 2_656 ?
Cu1 Cu2 S2 S2 32.290(18) 2_656 . . 2_656 ?
Cu3 Cu2 S2 S2 -24.66(3) . . . 2_656 ?
S1 Cu2 S2 S2 31.80(3) 2_656 . . 2_656 ?
Cu2 Cu2 S2 S2 0.0 2_656 . . 2_656 ?
S3 Cu1 S2 C21 127.15(19) . . . . ?
S1 Cu1 S2 C21 -120.13(19) . . . . ?
I1 Cu1 S2 C21 5.37(19) . . . . ?
Cu2 Cu1 S2 C21 -111.11(19) . . . . ?
N31 Cu1 S2 C21 76.7(2) . . . . ?
Cu3 Cu1 S2 C21 -152.86(19) . . . . ?
Cu2 Cu1 S2 C21 152.32(19) 2_656 . . . ?
S2 Cu1 S2 C21 -177.44(19) 2_656 . . . ?
S1 Cu1 S2 C21 152.0(2) 2_656 . . . ?
Cu1 Cu1 S2 C21 -177.44(19) 2_656 . . . ?
S3 Cu1 S2 Cu3 -4.40(8) . . . 2_656 ?
S1 Cu1 S2 Cu3 108.32(7) . . . 2_656 ?
I1 Cu1 S2 Cu3 -126.18(6) . . . 2_656 ?
Cu2 Cu1 S2 Cu3 117.34(8) . . . 2_656 ?
N31 Cu1 S2 Cu3 -54.82(10) . . . 2_656 ?
Cu3 Cu1 S2 Cu3 75.58(7) . . . 2_656 ?
Cu2 Cu1 S2 Cu3 20.76(6) 2_656 . . 2_656 ?
S2 Cu1 S2 Cu3 51.01(6) 2_656 . . 2_656 ?
S1 Cu1 S2 Cu3 20.40(5) 2_656 . . 2_656 ?
Cu1 Cu1 S2 Cu3 51.01(6) 2_656 . . 2_656 ?
S3 Cu1 S2 Cu2 -121.74(5) . . . . ?
S1 Cu1 S2 Cu2 -9.02(5) . . . . ?
I1 Cu1 S2 Cu2 116.49(4) . . . . ?
N31 Cu1 S2 Cu2 -172.16(9) . . . . ?
Cu3 Cu1 S2 Cu2 -41.75(4) . . . . ?
Cu2 Cu1 S2 Cu2 -96.57(3) 2_656 . . . ?
S2 Cu1 S2 Cu2 -66.32(3) 2_656 . . . ?
S1 Cu1 S2 Cu2 -96.94(4) 2_656 . . . ?
Cu1 Cu1 S2 Cu2 -66.32(3) 2_656 . . . ?
S1 Cu1 S2 S3 112.72(6) . . . . ?
I1 Cu1 S2 S3 -121.78(5) . . . . ?
Cu2 Cu1 S2 S3 121.74(5) . . . . ?
N31 Cu1 S2 S3 -50.42(9) . . . . ?
Cu3 Cu1 S2 S3 79.98(4) . . . . ?
Cu2 Cu1 S2 S3 25.16(4) 2_656 . . . ?
S2 Cu1 S2 S3 55.41(4) 2_656 . . . ?
S1 Cu1 S2 S3 24.80(5) 2_656 . . . ?
Cu1 Cu1 S2 S3 55.41(4) 2_656 . . . ?
S3 Cu1 S2 S1 -24.80(5) . . . 2_656 ?
S1 Cu1 S2 S1 87.92(5) . . . 2_656 ?
I1 Cu1 S2 S1 -146.58(3) . . . 2_656 ?
Cu2 Cu1 S2 S1 96.94(4) . . . 2_656 ?
N31 Cu1 S2 S1 -75.22(9) . . . 2_656 ?
Cu3 Cu1 S2 S1 55.18(4) . . . 2_656 ?
Cu2 Cu1 S2 S1 0.36(3) 2_656 . . 2_656 ?
S2 Cu1 S2 S1 30.61(3) 2_656 . . 2_656 ?
Cu1 Cu1 S2 S1 30.61(3) 2_656 . . 2_656 ?
S3 Cu1 S2 S1 -112.72(6) . . . . ?
I1 Cu1 S2 S1 125.50(5) . . . . ?
Cu2 Cu1 S2 S1 9.02(5) . . . . ?
N31 Cu1 S2 S1 -163.14(9) . . . . ?
Cu3 Cu1 S2 S1 -32.74(4) . . . . ?
Cu2 Cu1 S2 S1 -87.55(4) 2_656 . . . ?
S2 Cu1 S2 S1 -57.31(4) 2_656 . . . ?
S1 Cu1 S2 S1 -87.92(5) 2_656 . . . ?
Cu1 Cu1 S2 S1 -57.31(4) 2_656 . . . ?
S3 Cu1 S2 Cu1 -55.41(4) . . . 2_656 ?
S1 Cu1 S2 Cu1 57.31(4) . . . 2_656 ?
I1 Cu1 S2 Cu1 -177.19(3) . . . 2_656 ?
Cu2 Cu1 S2 Cu1 66.32(3) . . . 2_656 ?
N31 Cu1 S2 Cu1 -105.84(9) . . . 2_656 ?
Cu3 Cu1 S2 Cu1 24.57(3) . . . 2_656 ?
Cu2 Cu1 S2 Cu1 -30.248(18) 2_656 . . 2_656 ?
S2 Cu1 S2 Cu1 0.0 2_656 . . 2_656 ?
S1 Cu1 S2 Cu1 -30.61(3) 2_656 . . 2_656 ?
S3 Cu1 S2 Cu2 -25.16(4) . . . 2_656 ?
S1 Cu1 S2 Cu2 87.55(4) . . . 2_656 ?
I1 Cu1 S2 Cu2 -146.94(3) . . . 2_656 ?
Cu2 Cu1 S2 Cu2 96.57(4) . . . 2_656 ?
N31 Cu1 S2 Cu2 -75.59(9) . . . 2_656 ?
Cu3 Cu1 S2 Cu2 54.82(3) . . . 2_656 ?
S2 Cu1 S2 Cu2 30.248(18) 2_656 . . 2_656 ?
S1 Cu1 S2 Cu2 -0.36(3) 2_656 . . 2_656 ?
Cu1 Cu1 S2 Cu2 30.248(18) 2_656 . . 2_656 ?
S3 Cu1 S2 S2 -55.41(4) . . . 2_656 ?
S1 Cu1 S2 S2 57.31(4) . . . 2_656 ?
I1 Cu1 S2 S2 -177.19(3) . . . 2_656 ?
Cu2 Cu1 S2 S2 66.32(3) . . . 2_656 ?
N31 Cu1 S2 S2 -105.84(9) . . . 2_656 ?
Cu3 Cu1 S2 S2 24.57(3) . . . 2_656 ?
Cu2 Cu1 S2 S2 -30.248(18) 2_656 . . 2_656 ?
S1 Cu1 S2 S2 -30.61(3) 2_656 . . 2_656 ?
Cu1 Cu1 S2 S2 0.0 2_656 . . 2_656 ?
C11 S1 S2 C21 -6.1(3) . . . . ?
Cu1 S1 S2 C21 74.4(2) . . . . ?
Cu3 S1 S2 C21 163.2(2) . . . . ?
Cu2 S1 S2 C21 -92.1(2) . . . . ?
S2 S1 S2 C21 167.8(2) 2_656 . . . ?
S3 S1 S2 C21 115.4(2) . . . . ?
Cu2 S1 S2 C21 147.4(2) 2_656 . . . ?
Cu1 S1 S2 C21 -170.5(2) 2_656 . . . ?
S1 S1 S2 C21 167.8(2) 2_656 . . . ?
C11 S1 S2 Cu3 -178.6(2) . . . 2_656 ?
Cu1 S1 S2 Cu3 -98.16(8) . . . 2_656 ?
Cu3 S1 S2 Cu3 -9.31(11) . . . 2_656 ?
Cu2 S1 S2 Cu3 95.32(8) . . . 2_656 ?
S2 S1 S2 Cu3 -4.78(6) 2_656 . . 2_656 ?
S3 S1 S2 Cu3 -57.18(7) . . . 2_656 ?
Cu2 S1 S2 Cu3 -25.17(6) 2_656 . . 2_656 ?
Cu1 S1 S2 Cu3 16.96(6) 2_656 . . 2_656 ?
S1 S1 S2 Cu3 -4.78(6) 2_656 . . 2_656 ?
C11 S1 S2 Cu2 86.1(2) . . . . ?
Cu1 S1 S2 Cu2 166.52(7) . . . . ?
Cu3 S1 S2 Cu2 -104.63(8) . . . . ?
S2 S1 S2 Cu2 -100.10(5) 2_656 . . . ?
S3 S1 S2 Cu2 -152.50(6) . . . . ?
Cu2 S1 S2 Cu2 -120.49(5) 2_656 . . . ?
Cu1 S1 S2 Cu2 -78.37(4) 2_656 . . . ?
S1 S1 S2 Cu2 -100.10(5) 2_656 . . . ?
C11 S1 S2 Cu1 -80.5(2) . . . . ?
Cu3 S1 S2 Cu1 88.85(7) . . . . ?
Cu2 S1 S2 Cu1 -166.52(7) . . . . ?
S2 S1 S2 Cu1 93.38(5) 2_656 . . . ?
S3 S1 S2 Cu1 40.98(4) . . . . ?
Cu2 S1 S2 Cu1 72.99(4) 2_656 . . . ?
Cu1 S1 S2 Cu1 115.12(5) 2_656 . . . ?
S1 S1 S2 Cu1 93.38(5) 2_656 . . . ?
C11 S1 S2 S3 -121.4(2) . . . . ?
Cu1 S1 S2 S3 -40.98(4) . . . . ?
Cu3 S1 S2 S3 47.87(6) . . . . ?
Cu2 S1 S2 S3 152.50(6) . . . . ?
S2 S1 S2 S3 52.40(3) 2_656 . . . ?
Cu2 S1 S2 S3 32.01(3) 2_656 . . . ?
Cu1 S1 S2 S3 74.13(3) 2_656 . . . ?
S1 S1 S2 S3 52.40(3) 2_656 . . . ?
C11 S1 S2 S1 -173.8(2) . . . 2_656 ?
Cu1 S1 S2 S1 -93.38(5) . . . 2_656 ?
Cu3 S1 S2 S1 -4.53(5) . . . 2_656 ?
Cu2 S1 S2 S1 100.10(5) . . . 2_656 ?
S2 S1 S2 S1 0.0 2_656 . . 2_656 ?
S3 S1 S2 S1 -52.40(3) . . . 2_656 ?
Cu2 S1 S2 S1 -20.39(2) 2_656 . . 2_656 ?
Cu1 S1 S2 S1 21.74(2) 2_656 . . 2_656 ?
C11 S1 S2 Cu1 164.4(2) . . . 2_656 ?
Cu1 S1 S2 Cu1 -115.12(5) . . . 2_656 ?
Cu3 S1 S2 Cu1 -26.27(6) . . . 2_656 ?
Cu2 S1 S2 Cu1 78.37(4) . . . 2_656 ?
S2 S1 S2 Cu1 -21.74(2) 2_656 . . 2_656 ?
S3 S1 S2 Cu1 -74.13(3) . . . 2_656 ?
Cu2 S1 S2 Cu1 -42.124(18) 2_656 . . 2_656 ?
S1 S1 S2 Cu1 -21.74(2) 2_656 . . 2_656 ?
C11 S1 S2 Cu2 -153.5(2) . . . 2_656 ?
Cu1 S1 S2 Cu2 -72.99(4) . . . 2_656 ?
Cu3 S1 S2 Cu2 15.86(6) . . . 2_656 ?
Cu2 S1 S2 Cu2 120.49(5) . . . 2_656 ?
S2 S1 S2 Cu2 20.39(2) 2_656 . . 2_656 ?
S3 S1 S2 Cu2 -32.01(3) . . . 2_656 ?
Cu1 S1 S2 Cu2 42.124(19) 2_656 . . 2_656 ?
S1 S1 S2 Cu2 20.39(2) 2_656 . . 2_656 ?
C11 S1 S2 S2 -173.8(2) . . . 2_656 ?
Cu1 S1 S2 S2 -93.38(5) . . . 2_656 ?
Cu3 S1 S2 S2 -4.53(5) . . . 2_656 ?
Cu2 S1 S2 S2 100.10(5) . . . 2_656 ?
S3 S1 S2 S2 -52.40(3) . . . 2_656 ?
Cu2 S1 S2 S2 -20.39(2) 2_656 . . 2_656 ?
Cu1 S1 S2 S2 21.74(2) 2_656 . . 2_656 ?
S1 S1 S2 S2 0.0 2_656 . . 2_656 ?
S1 Cu1 S3 C31 -169.27(19) . . . . ?
S2 Cu1 S3 C31 -62.70(19) . . . . ?
I1 Cu1 S3 C31 48.44(19) . . . . ?
Cu2 Cu1 S3 C31 -108.44(19) . . . . ?
N31 Cu1 S3 C31 6.1(2) . . . . ?
Cu3 Cu1 S3 C31 -175.59(19) . . . . ?
Cu2 Cu1 S3 C31 -129.6(2) 2_656 . . . ?
S2 Cu1 S3 C31 -152.23(19) 2_656 . . . ?
S1 Cu1 S3 C31 -88.61(19) 2_656 . . . ?
Cu1 Cu1 S3 C31 -117.21(19) 2_656 . . . ?
S1 Cu1 S3 Cu2 -39.63(9) . . . 2_656 ?
S2 Cu1 S3 Cu2 66.95(8) . . . 2_656 ?
I1 Cu1 S3 Cu2 178.09(5) . . . 2_656 ?
Cu2 Cu1 S3 Cu2 21.20(10) . . . 2_656 ?
N31 Cu1 S3 Cu2 135.76(14) . . . 2_656 ?
Cu3 Cu1 S3 Cu2 -45.95(7) . . . 2_656 ?
S2 Cu1 S3 Cu2 -22.58(5) 2_656 . . 2_656 ?
S1 Cu1 S3 Cu2 41.03(6) 2_656 . . 2_656 ?
Cu1 Cu1 S3 Cu2 12.44(6) 2_656 . . 2_656 ?
S1 Cu1 S3 S1 -80.66(6) . . . 2_656 ?
S2 Cu1 S3 S1 25.92(5) . . . 2_656 ?
I1 Cu1 S3 S1 137.06(4) . . . 2_656 ?
Cu2 Cu1 S3 S1 -19.83(6) . . . 2_656 ?
N31 Cu1 S3 S1 94.73(12) . . . 2_656 ?
Cu3 Cu1 S3 S1 -86.98(4) . . . 2_656 ?
Cu2 Cu1 S3 S1 -41.03(6) 2_656 . . 2_656 ?
S2 Cu1 S3 S1 -63.61(4) 2_656 . . 2_656 ?
Cu1 Cu1 S3 S1 -28.59(3) 2_656 . . 2_656 ?
S1 Cu1 S3 S2 -17.05(6) . . . 2_656 ?
S2 Cu1 S3 S2 89.53(5) . . . 2_656 ?
I1 Cu1 S3 S2 -159.33(4) . . . 2_656 ?
Cu2 Cu1 S3 S2 43.79(5) . . . 2_656 ?
N31 Cu1 S3 S2 158.34(12) . . . 2_656 ?
Cu3 Cu1 S3 S2 -23.37(3) . . . 2_656 ?
Cu2 Cu1 S3 S2 22.58(5) 2_656 . . 2_656 ?
S1 Cu1 S3 S2 63.61(4) 2_656 . . 2_656 ?
Cu1 Cu1 S3 S2 35.02(3) 2_656 . . 2_656 ?
S1 Cu1 S3 S2 -106.57(6) . . . . ?
I1 Cu1 S3 S2 111.14(5) . . . . ?
Cu2 Cu1 S3 S2 -45.74(4) . . . . ?
N31 Cu1 S3 S2 68.81(12) . . . . ?
Cu3 Cu1 S3 S2 -112.89(4) . . . . ?
Cu2 Cu1 S3 S2 -66.95(8) 2_656 . . . ?
S2 Cu1 S3 S2 -89.53(5) 2_656 . . . ?
S1 Cu1 S3 S2 -25.92(5) 2_656 . . . ?
Cu1 Cu1 S3 S2 -54.51(4) 2_656 . . . ?
S2 Cu1 S3 S1 106.57(6) . . . . ?
I1 Cu1 S3 S1 -142.28(7) . . . . ?
Cu2 Cu1 S3 S1 60.83(5) . . . . ?
N31 Cu1 S3 S1 175.38(12) . . . . ?
Cu3 Cu1 S3 S1 -6.32(5) . . . . ?
Cu2 Cu1 S3 S1 39.63(9) 2_656 . . . ?
S2 Cu1 S3 S1 17.05(6) 2_656 . . . ?
S1 Cu1 S3 S1 80.66(6) 2_656 . . . ?
Cu1 Cu1 S3 S1 52.07(5) 2_656 . . . ?
S1 Cu1 S3 Cu3 6.32(5) . . . . ?
S2 Cu1 S3 Cu3 112.89(4) . . . . ?
I1 Cu1 S3 Cu3 -135.97(4) . . . . ?
Cu2 Cu1 S3 Cu3 67.15(4) . . . . ?
N31 Cu1 S3 Cu3 -178.30(12) . . . . ?
Cu2 Cu1 S3 Cu3 45.95(7) 2_656 . . . ?
S2 Cu1 S3 Cu3 23.37(3) 2_656 . . . ?
S1 Cu1 S3 Cu3 86.98(4) 2_656 . . . ?
Cu1 Cu1 S3 Cu3 58.39(2) 2_656 . . . ?
C21 S2 S3 C31 52.4(3) . . . . ?
Cu3 S2 S3 C31 -62.11(17) 2_656 . . . ?
Cu2 S2 S3 C31 177.94(17) . . . . ?
Cu1 S2 S3 C31 121.57(17) . . . . ?
S1 S2 S3 C31 -87.81(17) 2_656 . . . ?
S1 S2 S3 C31 160.25(17) . . . . ?
Cu1 S2 S3 C31 -122.39(17) 2_656 . . . ?
Cu2 S2 S3 C31 -108.57(17) 2_656 . . . ?
S2 S2 S3 C31 -145.62(17) 2_656 . . . ?
C21 S2 S3 Cu2 161.0(2) . . . 2_656 ?
Cu3 S2 S3 Cu2 46.47(6) 2_656 . . 2_656 ?
Cu2 S2 S3 Cu2 -73.48(6) . . . 2_656 ?
Cu1 S2 S3 Cu2 -129.86(7) . . . 2_656 ?
S1 S2 S3 Cu2 20.76(4) 2_656 . . 2_656 ?
S1 S2 S3 Cu2 -91.17(5) . . . 2_656 ?
Cu1 S2 S3 Cu2 -13.82(4) 2_656 . . 2_656 ?
S2 S2 S3 Cu2 -37.04(4) 2_656 . . 2_656 ?
C21 S2 S3 Cu1 -69.2(2) . . . . ?
Cu3 S2 S3 Cu1 176.32(7) 2_656 . . . ?
Cu2 S2 S3 Cu1 56.38(5) . . . . ?
S1 S2 S3 Cu1 150.62(6) 2_656 . . . ?
S1 S2 S3 Cu1 38.68(4) . . . . ?
Cu1 S2 S3 Cu1 116.04(5) 2_656 . . . ?
Cu2 S2 S3 Cu1 129.86(7) 2_656 . . . ?
S2 S2 S3 Cu1 92.81(5) 2_656 . . . ?
C21 S2 S3 S1 140.2(2) . . . 2_656 ?
Cu3 S2 S3 S1 25.70(4) 2_656 . . 2_656 ?
Cu2 S2 S3 S1 -94.25(5) . . . 2_656 ?
Cu1 S2 S3 S1 -150.62(6) . . . 2_656 ?
S1 S2 S3 S1 -111.94(4) . . . 2_656 ?
Cu1 S2 S3 S1 -34.58(3) 2_656 . . 2_656 ?
Cu2 S2 S3 S1 -20.76(4) 2_656 . . 2_656 ?
S2 S2 S3 S1 -57.81(3) 2_656 . . 2_656 ?
C21 S2 S3 S2 -162.0(2) . . . 2_656 ?
Cu3 S2 S3 S2 83.51(4) 2_656 . . 2_656 ?
Cu2 S2 S3 S2 -36.44(4) . . . 2_656 ?
Cu1 S2 S3 S2 -92.81(5) . . . 2_656 ?
S1 S2 S3 S2 57.81(3) 2_656 . . 2_656 ?
S1 S2 S3 S2 -54.13(3) . . . 2_656 ?
Cu1 S2 S3 S2 23.23(2) 2_656 . . 2_656 ?
Cu2 S2 S3 S2 37.04(4) 2_656 . . 2_656 ?
C21 S2 S3 S1 -107.9(2) . . . . ?
Cu3 S2 S3 S1 137.64(5) 2_656 . . . ?
Cu2 S2 S3 S1 17.69(4) . . . . ?
Cu1 S2 S3 S1 -38.68(4) . . . . ?
S1 S2 S3 S1 111.94(4) 2_656 . . . ?
Cu1 S2 S3 S1 77.36(3) 2_656 . . . ?
Cu2 S2 S3 S1 91.17(5) 2_656 . . . ?
S2 S2 S3 S1 54.13(3) 2_656 . . . ?
C21 S2 S3 Cu3 -128.3(2) . . . . ?
Cu3 S2 S3 Cu3 117.17(4) 2_656 . . . ?
Cu2 S2 S3 Cu3 -2.78(4) . . . . ?
Cu1 S2 S3 Cu3 -59.15(4) . . . . ?
S1 S2 S3 Cu3 91.47(4) 2_656 . . . ?
S1 S2 S3 Cu3 -20.47(3) . . . . ?
Cu1 S2 S3 Cu3 56.89(3) 2_656 . . . ?
Cu2 S2 S3 Cu3 70.71(4) 2_656 . . . ?
S2 S2 S3 Cu3 33.66(3) 2_656 . . . ?
C11 S1 S3 C31 78.2(4) . . . . ?
Cu1 S1 S3 C31 16.5(3) . . . . ?
Cu3 S1 S3 C31 -174.0(3) . . . . ?
Cu2 S1 S3 C31 -48.4(3) . . . . ?
S2 S1 S3 C31 -143.8(3) 2_656 . . . ?
S2 S1 S3 C31 -32.6(3) . . . . ?
Cu2 S1 S3 C31 -131.7(3) 2_656 . . . ?
Cu1 S1 S3 C31 -105.2(3) 2_656 . . . ?
S1 S1 S3 C31 -87.1(3) 2_656 . . . ?
C11 S1 S3 Cu2 -150.1(3) . . . 2_656 ?
Cu1 S1 S3 Cu2 148.30(8) . . . 2_656 ?
Cu3 S1 S3 Cu2 -42.25(5) . . . 2_656 ?
Cu2 S1 S3 Cu2 83.39(5) . . . 2_656 ?
S2 S1 S3 Cu2 -12.00(4) 2_656 . . 2_656 ?
S2 S1 S3 Cu2 99.12(5) . . . 2_656 ?
Cu1 S1 S3 Cu2 26.60(4) 2_656 . . 2_656 ?
S1 S1 S3 Cu2 44.64(4) 2_656 . . 2_656 ?
C11 S1 S3 Cu1 61.6(3) . . . . ?
Cu3 S1 S3 Cu1 169.45(8) . . . . ?
Cu2 S1 S3 Cu1 -64.91(6) . . . . ?
S2 S1 S3 Cu1 -160.30(7) 2_656 . . . ?
S2 S1 S3 Cu1 -49.18(5) . . . . ?
Cu2 S1 S3 Cu1 -148.30(8) 2_656 . . . ?
Cu1 S1 S3 Cu1 -121.70(6) 2_656 . . . ?
S1 S1 S3 Cu1 -103.66(7) 2_656 . . . ?
C11 S1 S3 S1 165.3(3) . . . 2_656 ?
Cu1 S1 S3 S1 103.66(7) . . . 2_656 ?
Cu3 S1 S3 S1 -86.90(4) . . . 2_656 ?
Cu2 S1 S3 S1 38.74(3) . . . 2_656 ?
S2 S1 S3 S1 -56.65(3) 2_656 . . 2_656 ?
S2 S1 S3 S1 54.47(3) . . . 2_656 ?
Cu2 S1 S3 S1 -44.64(4) 2_656 . . 2_656 ?
Cu1 S1 S3 S1 -18.05(2) 2_656 . . 2_656 ?
C11 S1 S3 S2 -138.1(3) . . . 2_656 ?
Cu1 S1 S3 S2 160.30(7) . . . 2_656 ?
Cu3 S1 S3 S2 -30.25(4) . . . 2_656 ?
Cu2 S1 S3 S2 95.39(4) . . . 2_656 ?
S2 S1 S3 S2 111.12(4) . . . 2_656 ?
Cu2 S1 S3 S2 12.00(4) 2_656 . . 2_656 ?
Cu1 S1 S3 S2 38.60(3) 2_656 . . 2_656 ?
S1 S1 S3 S2 56.65(3) 2_656 . . 2_656 ?
C11 S1 S3 S2 110.8(3) . . . . ?
Cu1 S1 S3 S2 49.18(5) . . . . ?
Cu3 S1 S3 S2 -141.37(5) . . . . ?
Cu2 S1 S3 S2 -15.73(3) . . . . ?
S2 S1 S3 S2 -111.12(4) 2_656 . . . ?
Cu2 S1 S3 S2 -99.12(5) 2_656 . . . ?
Cu1 S1 S3 S2 -72.52(3) 2_656 . . . ?
S1 S1 S3 S2 -54.47(3) 2_656 . . . ?
C11 S1 S3 Cu3 -107.8(3) . . . . ?
Cu1 S1 S3 Cu3 -169.45(8) . . . . ?
Cu2 S1 S3 Cu3 125.64(6) . . . . ?
S2 S1 S3 Cu3 30.25(4) 2_656 . . . ?
S2 S1 S3 Cu3 141.37(5) . . . . ?
Cu2 S1 S3 Cu3 42.25(5) 2_656 . . . ?
Cu1 S1 S3 Cu3 68.85(4) 2_656 . . . ?
S1 S1 S3 Cu3 86.90(4) 2_656 . . . ?
S2 Cu3 S3 C31 -87.6(17) 2_656 . . . ?
S1 Cu3 S3 C31 40.5(17) . . . . ?
I2 Cu3 S3 C31 142.1(17) . . . . ?
I3 Cu3 S3 C31 150.9(17) . . . . ?
N11 Cu3 S3 C31 75.9(17) . . . . ?
Cu1 Cu3 S3 C31 46.9(17) . . . . ?
Cu2 Cu3 S3 C31 8.8(17) . . . . ?
S2 Cu3 S3 Cu2 6.95(5) 2_656 . . 2_656 ?
S1 Cu3 S3 Cu2 135.07(6) . . . 2_656 ?
I2 Cu3 S3 Cu2 -123.3(2) . . . 2_656 ?
I3 Cu3 S3 Cu2 -114.48(4) . . . 2_656 ?
N11 Cu3 S3 Cu2 170.45(10) . . . 2_656 ?
Cu1 Cu3 S3 Cu2 141.54(6) . . . 2_656 ?
Cu2 Cu3 S3 Cu2 103.36(4) . . . 2_656 ?
S2 Cu3 S3 Cu1 -134.59(6) 2_656 . . . ?
S1 Cu3 S3 Cu1 -6.47(5) . . . . ?
I2 Cu3 S3 Cu1 95.1(2) . . . . ?
I3 Cu3 S3 Cu1 103.98(4) . . . . ?
N11 Cu3 S3 Cu1 28.91(10) . . . . ?
Cu2 Cu3 S3 Cu1 -38.18(3) . . . . ?
S2 Cu3 S3 S1 -33.67(5) 2_656 . . 2_656 ?
S1 Cu3 S3 S1 94.44(5) . . . 2_656 ?
I2 Cu3 S3 S1 -163.9(2) . . . 2_656 ?
I3 Cu3 S3 S1 -155.10(4) . . . 2_656 ?
N11 Cu3 S3 S1 129.82(9) . . . 2_656 ?
Cu1 Cu3 S3 S1 100.92(5) . . . 2_656 ?
Cu2 Cu3 S3 S1 62.73(3) . . . 2_656 ?
S1 Cu3 S3 S2 128.12(6) . . . 2_656 ?
I2 Cu3 S3 S2 -130.3(2) . . . 2_656 ?
I3 Cu3 S3 S2 -121.43(5) . . . 2_656 ?
N11 Cu3 S3 S2 163.50(10) . . . 2_656 ?
Cu1 Cu3 S3 S2 134.59(6) . . . 2_656 ?
Cu2 Cu3 S3 S2 96.41(5) . . . 2_656 ?
S2 Cu3 S3 S2 -94.81(5) 2_656 . . . ?
S1 Cu3 S3 S2 33.31(4) . . . . ?
I2 Cu3 S3 S2 134.9(2) . . . . ?
I3 Cu3 S3 S2 143.77(3) . . . . ?
N11 Cu3 S3 S2 68.69(9) . . . . ?
Cu1 Cu3 S3 S2 39.78(3) . . . . ?
Cu2 Cu3 S3 S2 1.60(2) . . . . ?
S2 Cu3 S3 S1 -128.12(6) 2_656 . . . ?
I2 Cu3 S3 S1 101.6(2) . . . . ?
I3 Cu3 S3 S1 110.45(4) . . . . ?
N11 Cu3 S3 S1 35.38(9) . . . . ?
Cu1 Cu3 S3 S1 6.47(5) . . . . ?
Cu2 Cu3 S3 S1 -31.71(4) . . . . ?
S2 Cu3 N11 C11 13.1(5) 2_656 . . . ?
S1 Cu3 N11 C11 5.2(3) . . . . ?
I2 Cu3 N11 C11 151.6(3) . . . . ?
I3 Cu3 N11 C11 -101.7(3) . . . . ?
Cu1 Cu3 N11 C11 -20.8(3) . . . . ?
S3 Cu3 N11 C11 -36.8(3) . . . . ?
Cu2 Cu3 N11 C11 23.4(3) . . . . ?
S2 Cu3 N11 C15 -179.4(9) 2_656 . . . ?
S1 Cu3 N11 C15 172.7(11) . . . . ?
I2 Cu3 N11 C15 -40.9(11) . . . . ?
I3 Cu3 N11 C15 65.8(11) . . . . ?
Cu1 Cu3 N11 C15 146.7(11) . . . . ?
S3 Cu3 N11 C15 130.7(11) . . . . ?
Cu2 Cu3 N11 C15 -169.1(11) . . . . ?
S3 Cu2 N21 C25 -129.5(11) 2_656 . . . ?
S2 Cu2 N21 C25 177.9(12) . . . . ?
S1 Cu2 N21 C25 88.5(11) . . . . ?
I3 Cu2 N21 C25 -11.6(11) 1_455 . . . ?
Cu1 Cu2 N21 C25 120.2(11) . . . . ?
Cu1 Cu2 N21 C25 -167.1(11) 2_656 . . . ?
Cu3 Cu2 N21 C25 104.2(11) . . . . ?
S1 Cu2 N21 C25 -173.4(11) 2_656 . . . ?
S2 Cu2 N21 C25 145.8(11) 2_656 . . . ?
Cu2 Cu2 N21 C25 157.2(11) 2_656 . . . ?
S3 Cu2 N21 C21 50.6(3) 2_656 . . . ?
S2 Cu2 N21 C21 -2.0(2) . . . . ?
S1 Cu2 N21 C21 -91.5(3) . . . . ?
I3 Cu2 N21 C21 168.5(3) 1_455 . . . ?
Cu1 Cu2 N21 C21 -59.7(3) . . . . ?
Cu1 Cu2 N21 C21 13.0(3) 2_656 . . . ?
Cu3 Cu2 N21 C21 -75.8(3) . . . . ?
S1 Cu2 N21 C21 6.7(3) 2_656 . . . ?
S2 Cu2 N21 C21 -34.1(3) 2_656 . . . ?
Cu2 Cu2 N21 C21 -22.8(3) 2_656 . . . ?
S3 Cu1 N31 C35 -177.2(12) . . . . ?
S1 Cu1 N31 C35 -161.8(10) . . . . ?
S2 Cu1 N31 C35 -68.0(11) . . . . ?
I1 Cu1 N31 C35 40.6(11) . . . . ?
Cu2 Cu1 N31 C35 -75.1(12) . . . . ?
Cu3 Cu1 N31 C35 -179.4(11) . . . . ?
Cu2 Cu1 N31 C35 -157.8(12) 2_656 . . . ?
S2 Cu1 N31 C35 -158.8(11) 2_656 . . . ?
S1 Cu1 N31 C35 -123.1(12) 2_656 . . . ?
Cu1 Cu1 N31 C35 -127.8(11) 2_656 . . . ?
S3 Cu1 N31 C31 -7.7(3) . . . . ?
S1 Cu1 N31 C31 7.8(6) . . . . ?
S2 Cu1 N31 C31 101.5(3) . . . . ?
I1 Cu1 N31 C31 -149.8(3) . . . . ?
Cu2 Cu1 N31 C31 94.4(3) . . . . ?
Cu3 Cu1 N31 C31 -9.9(4) . . . . ?
Cu2 Cu1 N31 C31 11.8(3) 2_656 . . . ?
S2 Cu1 N31 C31 10.8(3) 2_656 . . . ?
S1 Cu1 N31 C31 46.5(3) 2_656 . . . ?
Cu1 Cu1 N31 C31 41.7(3) 2_656 . . . ?
C15 N11 C11 C12 0.7(9) . . . . ?
Cu3 N11 C11 C12 175.0(5) . . . . ?
C15 N11 C11 S1 179.5(5) . . . . ?
Cu3 N11 C11 S1 -6.3(3) . . . . ?
Cu1 S1 C11 N11 136.1(4) . . . . ?
Cu3 S1 C11 N11 9.4(5) . . . . ?
Cu2 S1 C11 N11 -139.5(4) . . . . ?
S2 S1 C11 N11 10.9(7) 2_656 . . . ?
S3 S1 C11 N11 103.6(4) . . . . ?
S2 S1 C11 N11 180.0(3) . . . . ?
Cu2 S1 C11 N11 69.5(6) 2_656 . . . ?
Cu1 S1 C11 N11 -65.0(9) 2_656 . . . ?
S1 S1 C11 N11 159.1(6) 2_656 . . . ?
Cu1 S1 C11 C12 -45.3(5) . . . . ?
Cu3 S1 C11 C12 -171.9(4) . . . . ?
Cu2 S1 C11 C12 39.2(5) . . . . ?
S2 S1 C11 C12 -170.5(3) 2_656 . . . ?
S3 S1 C11 C12 -77.7(5) . . . . ?
S2 S1 C11 C12 -1.3(6) . . . . ?
Cu2 S1 C11 C12 -111.8(5) 2_656 . . . ?
Cu1 S1 C11 C12 113.7(7) 2_656 . . . ?
S1 S1 C11 C12 -22.2(13) 2_656 . . . ?
N11 C11 C12 C13 -0.6(8) . . . . ?
S1 C11 C12 C13 -179.3(5) . . . . ?
C11 C12 C13 C14 -0.2(9) . . . . ?
C12 C13 C14 C15 0.8(10) . . . . ?
C13 C14 C15 N11 -0.7(11) . . . . ?
C11 N11 C15 C14 -0.1(10) . . . . ?
Cu3 N11 C15 C14 -165.3(7) . . . . ?
C25 N21 C21 C22 0.2(8) . . . . ?
Cu2 N21 C21 C22 -179.8(5) . . . . ?
C25 N21 C21 S2 -177.6(5) . . . . ?
Cu2 N21 C21 S2 2.4(3) . . . . ?
Cu3 S2 C21 N21 -144.8(3) 2_656 . . . ?
Cu2 S2 C21 N21 -3.8(5) . . . . ?
Cu1 S2 C21 N21 77.7(4) . . . . ?
S3 S2 C21 N21 114.5(4) . . . . ?
S1 S2 C21 N21 -161.1(3) 2_656 . . . ?
S1 S2 C21 N21 41.6(5) . . . . ?
Cu1 S2 C21 N21 -89.7(9) 2_656 . . . ?
Cu2 S2 C21 N21 133.2(4) 2_656 . . . ?
S2 S2 C21 N21 70.7(8) 2_656 . . . ?
Cu3 S2 C21 C22 37.6(5) 2_656 . . . ?
Cu2 S2 C21 C22 178.6(4) . . . . ?
Cu1 S2 C21 C22 -99.9(5) . . . . ?
S3 S2 C21 C22 -63.1(5) . . . . ?
S1 S2 C21 C22 21.3(7) 2_656 . . . ?
S1 S2 C21 C22 -136.0(4) . . . . ?
Cu1 S2 C21 C22 92.8(10) 2_656 . . . ?
Cu2 S2 C21 C22 -44.4(7) 2_656 . . . ?
S2 S2 C21 C22 -106.9(7) 2_656 . . . ?
N21 C21 C22 C23 -0.5(8) . . . . ?
S2 C21 C22 C23 177.1(5) . . . . ?
C21 C22 C23 C24 1.2(10) . . . . ?
C22 C23 C24 C25 -1.5(10) . . . . ?
C23 C24 C25 N21 1.2(10) . . . . ?
C21 N21 C25 C24 -0.5(9) . . . . ?
Cu2 N21 C25 C24 179.6(7) . . . . ?
C35 N31 C31 C32 1.8(9) . . . . ?
Cu1 N31 C31 C32 -173.3(5) . . . . ?
C35 N31 C31 S3 -175.4(5) . . . . ?
Cu1 N31 C31 S3 9.5(3) . . . . ?
Cu2 S3 C31 N31 -151.9(4) 2_656 . . . ?
Cu1 S3 C31 N31 -13.8(5) . . . . ?
S1 S3 C31 N31 -113.5(5) 2_656 . . . ?
S2 S3 C31 N31 -138.5(4) 2_656 . . . ?
S2 S3 C31 N31 -52.1(4) . . . . ?
S1 S3 C31 N31 -23.7(6) . . . . ?
Cu3 S3 C31 N31 -59.3(19) . . . . ?
Cu2 S3 C31 C32 31.1(6) 2_656 . . . ?
Cu1 S3 C31 C32 169.2(5) . . . . ?
S1 S3 C31 C32 69.5(5) 2_656 . . . ?
S2 S3 C31 C32 44.6(7) 2_656 . . . ?
S2 S3 C31 C32 130.9(5) . . . . ?
S1 S3 C31 C32 159.4(4) . . . . ?
Cu3 S3 C31 C32 123.7(16) . . . . ?
N31 C31 C32 C33 -1.6(10) . . . . ?
S3 C31 C32 C33 175.5(6) . . . . ?
C31 C32 C33 C34 1.4(13) . . . . ?
C32 C33 C34 C35 -1.3(14) . . . . ?
C33 C34 C35 N31 1.4(12) . . . . ?
C31 N31 C35 C34 -1.7(11) . . . . ?
Cu1 N31 C35 C34 165.9(8) . . . . ?
